data_1529477
loop_
_publ_author_name
'White, Nicholas G.'
'MacLachlan, Mark J.'

_publ_section_title
;
 Anion-templated hexagonal nanotubes
;
_journal_issue 11
_journal_name_full 'Chem. Sci.'
_journal_page_first 6245
_journal_paper_doi 10.1039/C5SC02577J
_journal_volume 6
_journal_year 2015
_chemical_absolute_configuration ad
_chemical_compound_source synthesized
_chemical_formula_moiety 'C22 H18 O4, 2(C16 H36 N), 2(Br)'
_chemical_formula_sum 'C54 H90 Br2 N2 O4'
_chemical_formula_weight 991.12
_chemical_name_systematic '[1.(TBA.Br)2]n'
_space_group_IT_number 158
_symmetry_cell_setting trigonal
_symmetry_space_group_name_Hall 'P 3 -2"c'
_symmetry_space_group_name_H-M 'P 3 c 1'
_atom_sites_solution_hydrogens difmap
_atom_sites_solution_primary other
_audit_update_record
;
2015-05-11 deposited with the CCDC.
2015-08-20 downloaded from the CCDC.
;
_cell_angle_alpha 90
_cell_angle_beta 90
_cell_angle_gamma 120
_cell_formula_units_Z 18
_cell_length_a 40.346(14)
_cell_length_b 40.346(14)
_cell_length_c 17.984(6)
_cell_measurement_reflns_used 9737
_cell_measurement_temperature 90
_cell_measurement_theta_max 26.25
_cell_measurement_theta_min 2.39
_cell_volume 25352(15)
_computing_cell_refinement 'Apex2, (Bruker, 2007)'
_computing_data_collection 'Apex2, (Bruker, 2007)'
_computing_data_reduction 'Apex2, (Bruker, 2007)'
_computing_publication_material 'CRYSTALS (Betteridge et al., 2003)'
_computing_structure_refinement 'CRYSTALS (Betteridge et al., 2003)'
_computing_structure_solution 'Superflip (Palatinus & Chapuis, 2007)'
_diffrn_ambient_temperature 90
_diffrn_measured_fraction_theta_full 0.997
_diffrn_measured_fraction_theta_max 0.997
_diffrn_measurement_device Serial
_diffrn_measurement_device_type 'Bruker Apex Duo'
_diffrn_measurement_method \w/2\q
_diffrn_radiation_monochromator graphite
_diffrn_radiation_type 'Mo K\a'
_diffrn_radiation_wavelength 0.71073
_diffrn_reflns_av_R_equivalents 0.087
_diffrn_reflns_limit_h_max 0
_diffrn_reflns_limit_h_min -43
_diffrn_reflns_limit_k_max 50
_diffrn_reflns_limit_k_min 0
_diffrn_reflns_limit_l_max 22
_diffrn_reflns_limit_l_min -22
_diffrn_reflns_number 171050
_diffrn_reflns_theta_full 26.331
_diffrn_reflns_theta_max 26.331
_diffrn_reflns_theta_min 1.517
_diffrn_standards_decay_% 0
_diffrn_standards_interval_count 0
_diffrn_standards_interval_time 0
_diffrn_standards_number 0
_exptl_absorpt_coefficient_mu 1.480
_exptl_absorpt_correction_T_max 1.00
_exptl_absorpt_correction_T_min 0.623
_exptl_absorpt_correction_type multi-scan
_exptl_absorpt_process_details 'Apex2, (Bruker, 2007)'
_exptl_crystal_colour colourless
_exptl_crystal_density_diffrn 1.168
_exptl_crystal_density_method 'not measured'
_exptl_crystal_description block
_exptl_crystal_F_000 9540
_exptl_crystal_size_max 0.66
_exptl_crystal_size_mid 0.30
_exptl_crystal_size_min 0.28
_platon_squeeze_details
;
;
_refine_diff_density_max 6.63
_refine_diff_density_min -4.15
_refine_ls_abs_structure_details 'Flack (1983), 16955 Friedel-pairs'
_refine_ls_abs_structure_Flack 0.117(15)
_refine_ls_extinction_method None
_refine_ls_goodness_of_fit_ref 0.9874
_refine_ls_hydrogen_treatment constr
_refine_ls_matrix_type full
_refine_ls_number_parameters 746
_refine_ls_number_reflns 30931
_refine_ls_number_restraints 709
_refine_ls_R_factor_all 0.1872
_refine_ls_R_factor_gt 0.1799
_refine_ls_shift/su_max 0.0006334
_refine_ls_shift/su_mean 0.0000218
_refine_ls_structure_factor_coef Fsqd
_refine_ls_weighting_details
;
 Method, part 1, Chebychev polynomial, (Watkin, 1994, Prince, 1982) 
 [weight] = 1.0/[A~0~*T~0~(x)+A~1~*T~1~(x) ... +A~n-1~]*T~n-1~(x)] 
 where A~i~ are the Chebychev coefficients listed below and x= Fcalc/Fmax 
 Method = Robust Weighting (Prince, 1982) 
 W = [weight] * [1-(deltaF/6*sigmaF)^2^]^2^ 
 A~i~ are: 
 47.8 75.4 36.2 8.46 
;
_refine_ls_weighting_scheme calc
_refine_ls_wR_factor_all 0.3454
_refine_ls_wR_factor_gt 0.3418
_refine_ls_wR_factor_ref 0.3446
_reflns_limit_h_max 0
_reflns_limit_h_min -43
_reflns_limit_k_max 50
_reflns_limit_k_min 0
_reflns_limit_l_max 22
_reflns_limit_l_min -22
_reflns_number_gt 29002
_reflns_number_total 34142
_reflns_threshold_expression I>2.0\s(I)
_oxford_diffrn_Wilson_B_factor 1.21
_oxford_diffrn_Wilson_scale 7841.48
_oxford_refine_ls_r_factor_ref 0.1864
_oxford_refine_ls_scale 0.0090852(4)
_oxford_reflns_number_all 31114
_oxford_reflns_threshold_expression_ref I>-3.0\s(I)
_cod_data_source_file c5sc02577j2.cif
_cod_data_source_block TBA_partialsqueeze
_cod_depositor_comments
;
The following automatic conversions were performed:

'_atom_sites_solution_primary' value 'Other' changed to 'other'
according to
/usr/data/users/saulius/crontab/automatic-downloads/rss-feeds/RSC/lib/dictionaries/cif_core.dic
dictionary named 'cif_core.dic' version 2.4.2 from 2011-04-26.

Automatic conversion script
Id: cif_fix_values 3271 2015-04-21 07:52:19Z andrius 

 Adding full bibliography for 1529476--1529479.cif.
;
_cod_original_sg_symbol_H-M 'P 3 c 1 '
_cod_database_code 1529477

loop_
_symmetry_equiv_pos_as_xyz
x,y,z
-x+y,-x,z
x,x-y,z+1/2
-y,x-y,z
-x+y,y,z+1/2
-y,-x,z+1/2

loop_
_atom_site_label
_atom_site_type_symbol
_atom_site_fract_x
_atom_site_fract_y
_atom_site_fract_z
_atom_site_U_iso_or_equiv
_atom_site_occupancy
_atom_site_adp_type
_atom_site_refinement_flags_posn
_atom_site_refinement_flags_adp
N600 N 0.4529(3) 0.6453(3) 0.4125(6) 0.0195(13) 1.0000 Uiso D U
C601 C 0.4879(3) 0.6403(4) 0.4131(9) 0.0187(15) 1.0000 Uiso D U
C602 C 0.5267(3) 0.6768(4) 0.4112(9) 0.0188(16) 1.0000 Uiso D U
C603 C 0.5571(3) 0.6646(4) 0.4115(9) 0.0183(18) 1.0000 Uiso D U
C604 C 0.5981(4) 0.6981(4) 0.4157(9) 0.019(2) 1.0000 Uiso D U
C611 C 0.4506(5) 0.6668(4) 0.3448(6) 0.0198(15) 1.0000 Uiso D U
C612 C 0.4508(5) 0.6506(4) 0.2681(7) 0.0209(17) 1.0000 Uiso D U
C613 C 0.4481(5) 0.6768(4) 0.2101(7) 0.0223(19) 1.0000 Uiso D U
C614 C 0.4450(5) 0.6610(5) 0.1318(8) 0.023(2) 1.0000 Uiso D U
C621 C 0.4181(3) 0.6049(4) 0.4127(9) 0.0200(15) 1.0000 Uiso D U
C622 C 0.3791(3) 0.6028(4) 0.4145(9) 0.0197(17) 1.0000 Uiso D U
C623 C 0.3480(3) 0.5606(4) 0.4199(9) 0.0192(18) 1.0000 Uiso D U
C624 C 0.3075(4) 0.5547(5) 0.4189(9) 0.019(2) 1.0000 Uiso D U
C631 C 0.4518(5) 0.6671(4) 0.4805(6) 0.0218(15) 1.0000 Uiso D U
C632 C 0.4502(5) 0.6493(4) 0.5566(7) 0.0226(17) 1.0000 Uiso D U
C633 C 0.4546(5) 0.6783(4) 0.6158(7) 0.0254(19) 1.0000 Uiso D U
C634 C 0.4520(5) 0.6599(5) 0.6912(8) 0.027(2) 1.0000 Uiso D U
N700 N 0.1188(3) 0.1380(3) 0.6209(6) 0.0225(13) 1.0000 Uiso D U
C701 C 0.0856(3) 0.1455(4) 0.6212(10) 0.0242(15) 1.0000 Uiso D U
C702 C 0.0471(3) 0.1086(4) 0.6225(10) 0.0260(18) 1.0000 Uiso D U
C703 C 0.0155(4) 0.1186(4) 0.6256(11) 0.028(2) 1.0000 Uiso D U
C704 C -0.0246(4) 0.0833(4) 0.6237(11) 0.029(2) 1.0000 Uiso D U
C711 C 0.1188(5) 0.1151(4) 0.5531(6) 0.0221(15) 1.0000 Uiso D U
C712 C 0.1156(5) 0.1311(4) 0.4778(7) 0.0226(17) 1.0000 Uiso D U
C713 C 0.1133(5) 0.1037(4) 0.4164(7) 0.0246(19) 1.0000 Uiso D U
C714 C 0.1101(5) 0.1187(5) 0.3399(8) 0.026(2) 1.0000 Uiso D U
C721 C 0.1218(5) 0.1165(4) 0.6880(7) 0.0240(16) 1.0000 Uiso D U
C722 C 0.1178(5) 0.1318(5) 0.7634(7) 0.0265(18) 1.0000 Uiso D U
C723 C 0.1202(5) 0.1060(5) 0.8241(7) 0.027(2) 1.0000 Uiso D U
C724 C 0.1174(5) 0.1194(5) 0.9018(8) 0.029(2) 1.0000 Uiso D U
C731 C 0.1541(3) 0.1775(4) 0.6186(9) 0.0211(15) 1.0000 Uiso D U
C732 C 0.1929(3) 0.1796(4) 0.6179(9) 0.0226(17) 1.0000 Uiso D U
C733 C 0.2205(4) 0.2229(4) 0.6194(10) 0.0249(19) 1.0000 Uiso D U
C734 C 0.2601(4) 0.2277(5) 0.6198(10) 0.026(2) 1.0000 Uiso D U
N800 N 0.8020(3) 0.6930(3) 0.4186(5) 0.0128(12) 1.0000 Uiso D U
C801 C 0.8055(3) 0.7321(3) 0.4137(8) 0.0136(14) 1.0000 Uiso D U
C802 C 0.7679(3) 0.7325(4) 0.4173(9) 0.0161(16) 1.0000 Uiso D U
C803 C 0.7732(5) 0.7724(4) 0.4062(7) 0.0187(18) 1.0000 Uiso D U
C804 C 0.7855(5) 0.7891(5) 0.3287(7) 0.023(2) 1.0000 Uiso D U
C811 C 0.7784(4) 0.6701(4) 0.4864(6) 0.0119(14) 1.0000 Uiso D U
C812 C 0.7939(4) 0.6909(4) 0.5605(6) 0.0116(15) 1.0000 Uiso D U
C813 C 0.7697(4) 0.6648(4) 0.6231(6) 0.0141(17) 1.0000 Uiso D U
C814 C 0.7808(4) 0.6812(4) 0.7011(7) 0.015(2) 1.0000 Uiso D U
C821 C 0.7811(4) 0.6684(4) 0.3514(6) 0.0146(14) 1.0000 Uiso D U
C822 C 0.8030(4) 0.6831(4) 0.2779(6) 0.0171(16) 1.0000 Uiso D U
C823 C 0.7770(4) 0.6623(4) 0.2123(6) 0.0193(18) 1.0000 Uiso D U
C824 C 0.7988(4) 0.6715(5) 0.1388(8) 0.022(2) 1.0000 Uiso D U
C831 C 0.8431(3) 0.7016(3) 0.4226(8) 0.0129(14) 1.0000 Uiso D U
C832 C 0.8479(3) 0.6662(3) 0.4233(8) 0.0135(16) 1.0000 Uiso D U
C833 C 0.8908(3) 0.6807(4) 0.4201(9) 0.0156(17) 1.0000 Uiso D U
C834 C 0.8989(4) 0.6476(4) 0.4188(9) 0.018(2) 1.0000 Uiso D U
N400 N 0.4663(3) 0.4428(3) 0.6165(6) 0.0157(12) 1.0000 Uiso D U
C401 C 0.4684(3) 0.4062(3) 0.6160(8) 0.0135(14) 1.0000 Uiso D U
C402 C 0.4312(3) 0.3676(3) 0.6168(8) 0.0146(16) 1.0000 Uiso D U
C403 C 0.4413(4) 0.3360(3) 0.6088(9) 0.0160(17) 1.0000 Uiso D U
C404 C 0.4046(4) 0.2971(4) 0.6087(9) 0.018(2) 1.0000 Uiso D U
C411 C 0.4457(4) 0.4455(4) 0.5484(6) 0.0162(14) 1.0000 Uiso D U
C412 C 0.4687(4) 0.4521(4) 0.4765(6) 0.0172(16) 1.0000 Uiso D U
C413 C 0.4416(4) 0.4422(4) 0.4100(6) 0.0185(18) 1.0000 Uiso D U
C414 C 0.4652(4) 0.4510(5) 0.3387(8) 0.021(2) 1.0000 Uiso D U
C421 C 0.5072(3) 0.4754(3) 0.6244(8) 0.0158(14) 1.0000 Uiso D U
C422 C 0.5113(3) 0.5152(3) 0.6232(9) 0.0162(16) 1.0000 Uiso D U
C423 C 0.5539(4) 0.5457(3) 0.6172(9) 0.0189(18) 1.0000 Uiso D U
C424 C 0.5613(5) 0.5868(4) 0.6148(9) 0.021(2) 1.0000 Uiso D U
C431 C 0.4419(4) 0.4414(4) 0.6820(6) 0.0150(14) 1.0000 Uiso D U
C432 C 0.4555(4) 0.4380(4) 0.7594(6) 0.0169(16) 1.0000 Uiso D U
C433 C 0.4262(4) 0.4324(5) 0.8188(6) 0.0194(18) 1.0000 Uiso D U
C434 C 0.4409(5) 0.4342(5) 0.8972(7) 0.020(2) 1.0000 Uiso D U
N500 N 0.6453(3) 0.7803(3) 0.7123(6) 0.0163(12) 1.0000 Uiso D U
C501 C 0.6068(3) 0.7437(3) 0.7102(8) 0.0156(14) 1.0000 Uiso D U
C502 C 0.6062(3) 0.7057(3) 0.7099(8) 0.0153(16) 1.0000 Uiso D U
C503 C 0.5651(3) 0.6725(4) 0.7044(7) 0.0159(17) 1.0000 Uiso D U
C504 C 0.5518(4) 0.6684(4) 0.6239(7) 0.016(2) 1.0000 Uiso D U
C511 C 0.6673(4) 0.7808(5) 0.7813(6) 0.0169(15) 1.0000 Uiso D U
C512 C 0.6472(4) 0.7736(4) 0.8563(6) 0.0170(16) 1.0000 Uiso D U
C513 C 0.6742(4) 0.7762(5) 0.9183(6) 0.0189(18) 1.0000 Uiso D U
C514 C 0.6543(4) 0.7688(5) 0.9931(7) 0.019(2) 1.0000 Uiso D U
C521 C 0.6364(3) 0.8128(3) 0.7164(8) 0.0160(14) 1.0000 Uiso D U
C522 C 0.6709(3) 0.8532(3) 0.7176(9) 0.0164(16) 1.0000 Uiso D U
C523 C 0.6563(4) 0.8818(3) 0.7162(9) 0.0181(18) 1.0000 Uiso D U
C524 C 0.6899(4) 0.9228(4) 0.7118(9) 0.019(2) 1.0000 Uiso D U
C531 C 0.6709(4) 0.7852(4) 0.6464(6) 0.0172(15) 1.0000 Uiso D U
C532 C 0.6563(4) 0.7900(5) 0.5704(6) 0.0195(17) 1.0000 Uiso D U
C533 C 0.6784(4) 0.7846(4) 0.5072(6) 0.0198(18) 1.0000 Uiso D U
C534 C 0.6724(5) 0.7979(5) 0.4313(7) 0.021(2) 1.0000 Uiso D U
N300 N 0.5257(3) 0.3148(3) 0.3260(6) 0.0196(13) 1.0000 Uiso D U
C301 C 0.5492(4) 0.3351(4) 0.2572(6) 0.0190(15) 1.0000 Uiso D U
C302 C 0.5324(4) 0.3171(4) 0.1814(6) 0.0184(17) 1.0000 Uiso D U
C303 C 0.5591(4) 0.3414(4) 0.1189(7) 0.0196(18) 1.0000 Uiso D U
C304 C 0.5456(5) 0.3242(5) 0.0419(7) 0.021(2) 1.0000 Uiso D U
C311 C 0.4868(4) 0.3124(4) 0.3232(9) 0.0190(15) 1.0000 Uiso D U
C312 C 0.4848(4) 0.3491(4) 0.3174(9) 0.0196(17) 1.0000 Uiso D U
C313 C 0.4443(4) 0.3428(5) 0.3221(7) 0.0226(19) 1.0000 Uiso D U
C314 C 0.4330(5) 0.3425(5) 0.4022(7) 0.025(2) 1.0000 Uiso D U
C321 C 0.5189(4) 0.2743(3) 0.3275(9) 0.0195(15) 1.0000 Uiso D U
C322 C 0.5550(4) 0.2707(4) 0.3256(9) 0.0205(17) 1.0000 Uiso D U
C323 C 0.5444(4) 0.2287(4) 0.3265(9) 0.0210(18) 1.0000 Uiso D U
C324 C 0.5798(4) 0.2241(5) 0.3295(9) 0.022(2) 1.0000 Uiso D U
C331 C 0.5506(4) 0.3374(4) 0.3914(6) 0.0213(15) 1.0000 Uiso D U
C332 C 0.5330(4) 0.3205(4) 0.4668(7) 0.0247(17) 1.0000 Uiso D U
C333 C 0.5587(5) 0.3456(5) 0.5293(7) 0.0270(19) 1.0000 Uiso D U
C334 C 0.5434(5) 0.3299(5) 0.6062(8) 0.028(2) 1.0000 Uiso D U
C1 C 0.5806(3) 0.4644(2) 0.5007(4) 0.0054(12) 1.0000 Uiso D U
C2 C 0.5835(3) 0.4636(2) 0.4234(4) 0.0074(12) 1.0000 Uiso D U
C3 C 0.6133(3) 0.4942(3) 0.3858(5) 0.0067(13) 1.0000 Uiso D U
C4 C 0.6409(3) 0.5253(3) 0.4268(5) 0.0062(11) 1.0000 Uiso D U
C5 C 0.6382(3) 0.5266(3) 0.5045(5) 0.0061(11) 1.0000 Uiso D U
C6 C 0.6079(3) 0.4957(3) 0.5418(5) 0.0050(13) 1.0000 Uiso D U
C7 C 0.7677(2) 0.5689(4) 0.5315(4) 0.0103(13) 1.0000 Uiso D U
C8 C 0.7717(2) 0.5676(4) 0.4545(4) 0.0101(13) 1.0000 Uiso D U
C9 C 0.7422(3) 0.5638(4) 0.4072(5) 0.0098(13) 1.0000 Uiso D U
C10 C 0.7096(3) 0.5629(4) 0.4369(5) 0.0080(11) 1.0000 Uiso D U
C11 C 0.7062(3) 0.5646(4) 0.5142(5) 0.0075(11) 1.0000 Uiso D U
C12 C 0.7340(3) 0.5650(4) 0.5610(5) 0.0078(13) 1.0000 Uiso D U
C14 C 0.6693(4) 0.6533(3) 0.4092(5) 0.0138(15) 1.0000 Uiso D U
C13 C 0.6669(4) 0.6551(3) 0.4870(5) 0.0143(15) 1.0000 Uiso D U
C18 C 0.6640(4) 0.6248(3) 0.5299(5) 0.0107(14) 1.0000 Uiso D U
C17 C 0.6688(4) 0.5961(3) 0.4969(5) 0.0084(11) 1.0000 Uiso D U
C16 C 0.6725(4) 0.5953(3) 0.4199(5) 0.0084(12) 1.0000 Uiso D U
C15 C 0.6724(4) 0.6236(3) 0.3762(5) 0.0108(14) 1.0000 Uiso D U
C21 C 0.6758(3) 0.5608(3) 0.3936(5) 0.0073(11) 1.0000 Uiso D U
C22 C 0.6803(4) 0.5600(4) 0.3099(5) 0.0067(15) 1.0000 Uiso D U
C19 C 0.6696(3) 0.5639(3) 0.5407(5) 0.0078(11) 1.0000 Uiso D U
C20 C 0.6664(4) 0.5665(4) 0.6243(6) 0.0087(15) 1.0000 Uiso D U
C101 C 0.2091(4) 0.1248(2) 0.2220(4) 0.0057(12) 1.0000 Uiso D U
C102 C 0.2120(4) 0.1259(2) 0.2985(4) 0.0050(12) 1.0000 Uiso D U
C103 C 0.2170(3) 0.1578(3) 0.3388(5) 0.0036(12) 1.0000 Uiso D U
C104 C 0.2173(3) 0.1882(2) 0.3012(5) 0.0036(11) 1.0000 Uiso D U
C105 C 0.2147(4) 0.1875(2) 0.2235(5) 0.0040(11) 1.0000 Uiso D U
C106 C 0.2092(3) 0.1549(3) 0.1834(5) 0.0034(12) 1.0000 Uiso D U
C107 C 0.1263(3) 0.2304(4) 0.2479(4) 0.0091(12) 1.0000 Uiso D U
C108 C 0.1290(3) 0.2297(4) 0.3242(4) 0.0088(12) 1.0000 Uiso D U
C109 C 0.1596(3) 0.2283(4) 0.3563(5) 0.0061(13) 1.0000 Uiso D U
C110 C 0.1872(3) 0.2270(4) 0.3104(5) 0.0051(11) 1.0000 Uiso D U
C111 C 0.1839(3) 0.2275(4) 0.2323(5) 0.0053(11) 1.0000 Uiso D U
C112 C 0.1533(3) 0.2288(4) 0.2015(5) 0.0068(13) 1.0000 Uiso D U
C113 C 0.3128(3) 0.3158(3) 0.2115(5) 0.0085(14) 1.0000 Uiso D U
C114 C 0.3159(3) 0.3173(3) 0.2894(5) 0.0101(14) 1.0000 Uiso D U
C115 C 0.2879(3) 0.2869(3) 0.3317(5) 0.0076(14) 1.0000 Uiso D U
C116 C 0.2552(3) 0.2578(3) 0.2967(5) 0.0059(11) 1.0000 Uiso D U
C117 C 0.2517(3) 0.2570(3) 0.2195(5) 0.0060(11) 1.0000 Uiso D U
C118 C 0.2814(3) 0.2847(3) 0.1770(5) 0.0069(14) 1.0000 Uiso D U
C119 C 0.2145(3) 0.2226(2) 0.1906(5) 0.0052(10) 1.0000 Uiso D U
C120 C 0.2097(4) 0.2213(4) 0.1067(5) 0.0048(15) 1.0000 Uiso D U
C121 C 0.2219(3) 0.2245(2) 0.3383(5) 0.0046(10) 1.0000 Uiso D U
C122 C 0.2267(4) 0.2258(4) 0.4215(5) 0.0067(15) 1.0000 Uiso D U
C201 C 0.2466(3) 0.4523(4) 0.5159(4) 0.0111(13) 1.0000 Uiso D U
C202 C 0.2458(3) 0.4510(4) 0.5927(4) 0.0123(13) 1.0000 Uiso D U
C203 C 0.2736(3) 0.4475(4) 0.6327(5) 0.0111(13) 1.0000 Uiso D U
C204 C 0.3023(3) 0.4447(4) 0.5938(5) 0.0097(11) 1.0000 Uiso D U
C205 C 0.3032(3) 0.4462(4) 0.5161(5) 0.0086(11) 1.0000 Uiso D U
C206 C 0.2762(3) 0.4514(4) 0.4768(5) 0.0095(13) 1.0000 Uiso D U
C207 C 0.4363(3) 0.5337(3) 0.5206(5) 0.0178(13) 1.0000 Uiso D U
C208 C 0.4352(3) 0.5348(3) 0.5989(4) 0.0170(13) 1.0000 Uiso D U
C209 C 0.4024(3) 0.5072(3) 0.6380(5) 0.0136(13) 1.0000 Uiso D U
C210 C 0.3722(3) 0.4774(3) 0.5989(5) 0.0112(12) 1.0000 Uiso D U
C211 C 0.3732(3) 0.4774(3) 0.5210(5) 0.0115(12) 1.0000 Uiso D U
C212 C 0.4039(3) 0.5066(3) 0.4833(5) 0.0151(14) 1.0000 Uiso D U
C213 C 0.3329(4) 0.3477(3) 0.5114(5) 0.0126(15) 1.0000 Uiso D U
C214 C 0.3315(4) 0.3464(3) 0.5892(5) 0.0128(15) 1.0000 Uiso D U
C215 C 0.3330(4) 0.3764(3) 0.6291(5) 0.0118(14) 1.0000 Uiso D U
C216 C 0.3338(4) 0.4074(3) 0.5931(5) 0.0099(12) 1.0000 Uiso D U
C217 C 0.3352(4) 0.4090(3) 0.5153(5) 0.0094(12) 1.0000 Uiso D U
C218 C 0.3353(4) 0.3794(3) 0.4747(5) 0.0113(14) 1.0000 Uiso D U
C219 C 0.3378(3) 0.4452(3) 0.4832(5) 0.0095(11) 1.0000 Uiso D U
C220 C 0.3400(4) 0.4477(4) 0.3991(6) 0.0098(16) 1.0000 Uiso D U
C221 C 0.3359(3) 0.4430(3) 0.6298(5) 0.0101(11) 1.0000 Uiso D U
C222 C 0.3362(4) 0.4417(4) 0.7147(6) 0.0101(16) 1.0000 Uiso D U
Br6 Br 0.23253(5) 0.46382(4) 0.30368(10) 0.0179(3) 1.0000 Uiso . .
O201 O 0.2192(3) 0.4572(3) 0.4787(5) 0.0143(15) 1.0000 Uiso D U
O202 O 0.2169(3) 0.4535(3) 0.6281(5) 0.0147(15) 1.0000 Uiso D U
O208 O 0.4644(3) 0.5659(3) 0.6355(5) 0.0174(16) 1.0000 Uiso D U
O207 O 0.4695(3) 0.5587(3) 0.4775(6) 0.0237(16) 1.0000 Uiso D U
Br4 Br 0.13591(4) 0.24961(4) 0.54180(9) 0.0137(3) 1.0000 Uiso . .
Br3 Br 0.89750(4) 0.80118(4) 0.50870(10) 0.0158(3) 1.0000 Uiso . .
Br5 Br 0.45918(5) 0.54461(5) 0.31162(12) 0.0274(3) 1.0000 Uiso . .
Br2 Br 0.78162(4) 0.58734(4) 0.74672(9) 0.0101(3) 1.0000 Uiso . .
Br1 Br 0.56235(4) 0.43085(4) 0.71038(9) 0.0131(3) 1.0000 Uiso . .
O8 O 0.8046(2) 0.5693(3) 0.4265(5) 0.0093(14) 1.0000 Uiso D U
O108 O 0.1017(2) 0.2314(3) 0.3678(5) 0.0121(14) 1.0000 Uiso D U
O107 O 0.0950(2) 0.2308(3) 0.2187(5) 0.0117(14) 1.0000 Uiso D U
O101 O 0.2059(3) 0.0936(2) 0.1843(5) 0.0090(14) 1.0000 Uiso D U
O102 O 0.2115(3) 0.0950(2) 0.3329(5) 0.0081(14) 1.0000 Uiso D U
O2 O 0.5569(2) 0.4307(2) 0.3869(5) 0.0101(14) 1.0000 Uiso D U
O1 O 0.5517(2) 0.4316(2) 0.5357(5) 0.0070(14) 1.0000 Uiso D U
O7 O 0.7963(2) 0.5732(3) 0.5789(5) 0.0142(15) 1.0000 Uiso D U
H6011 H 0.4864 0.6253 0.3695 0.0240 1.0000 Uiso R .
H6012 H 0.4869 0.6266 0.4586 0.0241 1.0000 Uiso R .
H6021 H 0.5291 0.6916 0.3669 0.0240 1.0000 Uiso R .
H6022 H 0.5292 0.6917 0.4556 0.0242 1.0000 Uiso R .
H6031 H 0.5546 0.6507 0.3655 0.0239 1.0000 Uiso R .
H6032 H 0.5530 0.6480 0.4540 0.0242 1.0000 Uiso R .
H6041 H 0.6157 0.6887 0.4124 0.0320 1.0000 Uiso R .
H6042 H 0.6025 0.7151 0.3747 0.0319 1.0000 Uiso R .
H6043 H 0.6019 0.7117 0.4622 0.0319 1.0000 Uiso R .
H6111 H 0.4721 0.6929 0.3466 0.0240 1.0000 Uiso R .
H6112 H 0.4269 0.6673 0.3488 0.0238 1.0000 Uiso R .
H6121 H 0.4741 0.6494 0.2610 0.0251 1.0000 Uiso R .
H6122 H 0.4287 0.6249 0.2639 0.0249 1.0000 Uiso R .
H6131 H 0.4706 0.7022 0.2136 0.0269 1.0000 Uiso R .
H6132 H 0.4254 0.6785 0.2197 0.0270 1.0000 Uiso R .
H6141 H 0.4526 0.6811 0.0949 0.0352 1.0000 Uiso R .
H6142 H 0.4616 0.6503 0.1286 0.0349 1.0000 Uiso R .
H6143 H 0.4192 0.6414 0.1223 0.0350 1.0000 Uiso R .
H6211 H 0.4195 0.5917 0.3686 0.0228 1.0000 Uiso R .
H6212 H 0.4197 0.5922 0.4576 0.0230 1.0000 Uiso R .
H6221 H 0.3761 0.6139 0.3690 0.0230 1.0000 Uiso R .
H6222 H 0.3775 0.6166 0.4572 0.0229 1.0000 Uiso R .
H6231 H 0.3509 0.5469 0.3778 0.0239 1.0000 Uiso R .
H6232 H 0.3515 0.5501 0.4662 0.0239 1.0000 Uiso R .
H6241 H 0.2898 0.5289 0.4036 0.0282 1.0000 Uiso R .
H6242 H 0.3063 0.5724 0.3849 0.0282 1.0000 Uiso R .
H6243 H 0.3009 0.5590 0.4682 0.0280 1.0000 Uiso R .
H6311 H 0.4749 0.6920 0.4791 0.0259 1.0000 Uiso R .
H6312 H 0.4295 0.6701 0.4759 0.0260 1.0000 Uiso R .
H6321 H 0.4712 0.6440 0.5604 0.0268 1.0000 Uiso R .
H6322 H 0.4259 0.6256 0.5616 0.0271 1.0000 Uiso R .
H6331 H 0.4788 0.7021 0.6097 0.0311 1.0000 Uiso R .
H6332 H 0.4337 0.6834 0.6106 0.0310 1.0000 Uiso R .
H6343 H 0.4560 0.6782 0.7295 0.0411 1.0000 Uiso R .
H6342 H 0.4715 0.6529 0.6939 0.0409 1.0000 Uiso R .
H6341 H 0.4274 0.6376 0.6975 0.0411 1.0000 Uiso R .
H7011 H 0.0868 0.1591 0.5762 0.0308 1.0000 Uiso R .
H7012 H 0.0877 0.1608 0.6643 0.0308 1.0000 Uiso R .
H7021 H 0.0437 0.0937 0.5777 0.0332 1.0000 Uiso R .
H7022 H 0.0459 0.0940 0.6661 0.0330 1.0000 Uiso R .
H7031 H 0.0184 0.1350 0.5837 0.0361 1.0000 Uiso R .
H7032 H 0.0184 0.1325 0.6713 0.0361 1.0000 Uiso R .
H7041 H -0.0440 0.0911 0.6281 0.0449 1.0000 Uiso R .
H7042 H -0.0275 0.0701 0.5759 0.0450 1.0000 Uiso R .
H7043 H -0.0270 0.0664 0.6653 0.0449 1.0000 Uiso R .
H7111 H 0.1421 0.1138 0.5530 0.0289 1.0000 Uiso R .
H7112 H 0.0970 0.0894 0.5577 0.0290 1.0000 Uiso R .
H7121 H 0.1381 0.1562 0.4702 0.0279 1.0000 Uiso R .
H7122 H 0.0929 0.1334 0.4765 0.0279 1.0000 Uiso R .
H7131 H 0.1364 0.1021 0.4167 0.0309 1.0000 Uiso R .
H7132 H 0.0911 0.0786 0.4250 0.0312 1.0000 Uiso R .
H7141 H 0.1147 0.1048 0.3022 0.0410 1.0000 Uiso R .
H7142 H 0.1285 0.1454 0.3361 0.0408 1.0000 Uiso R .
H7143 H 0.0847 0.1147 0.3357 0.0408 1.0000 Uiso R .
H7211 H 0.1009 0.0902 0.6842 0.0320 1.0000 Uiso R .
H7212 H 0.1460 0.1169 0.6853 0.0318 1.0000 Uiso R .
H7221 H 0.1389 0.1575 0.7696 0.0350 1.0000 Uiso R .
H7222 H 0.0940 0.1320 0.7667 0.0350 1.0000 Uiso R .
H7231 H 0.1438 0.1053 0.8193 0.0349 1.0000 Uiso R .
H7232 H 0.0987 0.0804 0.8174 0.0351 1.0000 Uiso R .
H7241 H 0.1334 0.1148 0.9346 0.0460 1.0000 Uiso R .
H7242 H 0.1260 0.1462 0.9001 0.0459 1.0000 Uiso R .
H7243 H 0.0913 0.1058 0.9191 0.0461 1.0000 Uiso R .
H7311 H 0.1522 0.1912 0.5760 0.0290 1.0000 Uiso R .
H7312 H 0.1540 0.1905 0.6637 0.0291 1.0000 Uiso R .
H7321 H 0.1961 0.1690 0.5723 0.0309 1.0000 Uiso R .
H7322 H 0.1962 0.1666 0.6599 0.0310 1.0000 Uiso R .
H7331 H 0.2169 0.2354 0.5765 0.0330 1.0000 Uiso R .
H7332 H 0.2162 0.2335 0.6644 0.0331 1.0000 Uiso R .
H7343 H 0.2769 0.2503 0.5920 0.0431 1.0000 Uiso R .
H7342 H 0.2593 0.2057 0.5971 0.0430 1.0000 Uiso R .
H7341 H 0.2689 0.2304 0.6704 0.0430 1.0000 Uiso R .
H8011 H 0.8177 0.7436 0.3669 0.0169 1.0000 Uiso R .
H8012 H 0.8214 0.7474 0.4542 0.0168 1.0000 Uiso R .
H8021 H 0.7511 0.7160 0.3785 0.0181 1.0000 Uiso R .
H8022 H 0.7561 0.7227 0.4659 0.0181 1.0000 Uiso R .
H8031 H 0.7931 0.7894 0.4404 0.0210 1.0000 Uiso R .
H8032 H 0.7490 0.7713 0.4176 0.0208 1.0000 Uiso R .
H8041 H 0.7833 0.8117 0.3254 0.0319 1.0000 Uiso R .
H8042 H 0.8115 0.7955 0.3199 0.0321 1.0000 Uiso R .
H8043 H 0.7687 0.7699 0.2935 0.0321 1.0000 Uiso R .
H8111 H 0.7785 0.6462 0.4884 0.0149 1.0000 Uiso R .
H8112 H 0.7525 0.6649 0.4798 0.0152 1.0000 Uiso R .
H8121 H 0.8204 0.6978 0.5663 0.0139 1.0000 Uiso R .
H8122 H 0.7919 0.7139 0.5618 0.0138 1.0000 Uiso R .
H8131 H 0.7725 0.6423 0.6222 0.0171 1.0000 Uiso R .
H8132 H 0.7432 0.6573 0.6142 0.0170 1.0000 Uiso R .
H8141 H 0.7655 0.6616 0.7367 0.0229 1.0000 Uiso R .
H8142 H 0.8076 0.6906 0.7096 0.0229 1.0000 Uiso R .
H8143 H 0.7754 0.7016 0.7039 0.0229 1.0000 Uiso R .
H8211 H 0.7764 0.6426 0.3598 0.0178 1.0000 Uiso R .
H8212 H 0.7571 0.6681 0.3462 0.0180 1.0000 Uiso R .
H8221 H 0.8241 0.6780 0.2777 0.0219 1.0000 Uiso R .
H8222 H 0.8128 0.7103 0.2729 0.0220 1.0000 Uiso R .
H8231 H 0.7644 0.6350 0.2211 0.0240 1.0000 Uiso R .
H8232 H 0.7580 0.6703 0.2092 0.0241 1.0000 Uiso R .
H8241 H 0.7812 0.6634 0.0984 0.0331 1.0000 Uiso R .
H8242 H 0.8128 0.6580 0.1374 0.0330 1.0000 Uiso R .
H8243 H 0.8163 0.6984 0.1348 0.0330 1.0000 Uiso R .
H8311 H 0.8566 0.7171 0.3798 0.0159 1.0000 Uiso R .
H8312 H 0.8540 0.7158 0.4681 0.0160 1.0000 Uiso R .
H8321 H 0.8353 0.6502 0.3804 0.0160 1.0000 Uiso R .
H8322 H 0.8369 0.6514 0.4680 0.0160 1.0000 Uiso R .
H8331 H 0.9016 0.6961 0.3755 0.0181 1.0000 Uiso R .
H8332 H 0.9026 0.6958 0.4646 0.0181 1.0000 Uiso R .
H8343 H 0.9258 0.6565 0.4218 0.0249 1.0000 Uiso R .
H8342 H 0.8891 0.6333 0.3738 0.0249 1.0000 Uiso R .
H8341 H 0.8863 0.6311 0.4603 0.0250 1.0000 Uiso R .
H4011 H 0.4820 0.4066 0.5704 0.0150 1.0000 Uiso R .
H4012 H 0.4831 0.4071 0.6600 0.0150 1.0000 Uiso R .
H4021 H 0.4150 0.3662 0.5755 0.0169 1.0000 Uiso R .
H4022 H 0.4180 0.3646 0.6634 0.0170 1.0000 Uiso R .
H4031 H 0.4556 0.3396 0.5624 0.0190 1.0000 Uiso R .
H4032 H 0.4569 0.3371 0.6515 0.0191 1.0000 Uiso R .
H4041 H 0.4117 0.2775 0.6074 0.0280 1.0000 Uiso R .
H4042 H 0.3898 0.2952 0.5653 0.0281 1.0000 Uiso R .
H4043 H 0.3900 0.2943 0.6529 0.0278 1.0000 Uiso R .
H4111 H 0.4220 0.4214 0.5442 0.0190 1.0000 Uiso R .
H4112 H 0.4402 0.4661 0.5549 0.0190 1.0000 Uiso R .
H4121 H 0.4802 0.4359 0.4764 0.0201 1.0000 Uiso R .
H4122 H 0.4887 0.4787 0.4738 0.0201 1.0000 Uiso R .
H4131 H 0.4218 0.4155 0.4119 0.0230 1.0000 Uiso R .
H4132 H 0.4301 0.4582 0.4121 0.0231 1.0000 Uiso R .
H4141 H 0.4477 0.4439 0.2974 0.0330 1.0000 Uiso R .
H4142 H 0.4782 0.4364 0.3387 0.0329 1.0000 Uiso R .
H4143 H 0.4835 0.4779 0.3359 0.0330 1.0000 Uiso R .
H4211 H 0.5221 0.4738 0.5836 0.0180 1.0000 Uiso R .
H4212 H 0.5168 0.4722 0.6718 0.0181 1.0000 Uiso R .
H4221 H 0.4984 0.5177 0.5796 0.0202 1.0000 Uiso R .
H4222 H 0.5004 0.5191 0.6683 0.0199 1.0000 Uiso R .
H4231 H 0.5645 0.5411 0.5722 0.0231 1.0000 Uiso R .
H4232 H 0.5668 0.5432 0.6603 0.0232 1.0000 Uiso R .
H4241 H 0.5881 0.6047 0.6101 0.0321 1.0000 Uiso R .
H4242 H 0.5478 0.5897 0.5733 0.0320 1.0000 Uiso R .
H4243 H 0.5520 0.5916 0.6601 0.0320 1.0000 Uiso R .
H4311 H 0.4165 0.4197 0.6752 0.0170 1.0000 Uiso R .
H4312 H 0.4405 0.4648 0.6815 0.0171 1.0000 Uiso R .
H4321 H 0.4602 0.4166 0.7606 0.0189 1.0000 Uiso R .
H4322 H 0.4790 0.4614 0.7704 0.0188 1.0000 Uiso R .
H4331 H 0.4038 0.4072 0.8117 0.0212 1.0000 Uiso R .
H4332 H 0.4191 0.4519 0.8138 0.0212 1.0000 Uiso R .
H4341 H 0.4236 0.4346 0.9333 0.0282 1.0000 Uiso R .
H4342 H 0.4436 0.4120 0.9060 0.0280 1.0000 Uiso R .
H4343 H 0.4655 0.4568 0.9019 0.0281 1.0000 Uiso R .
H5011 H 0.5946 0.7444 0.6640 0.0191 1.0000 Uiso R .
H5012 H 0.5921 0.7443 0.7524 0.0188 1.0000 Uiso R .
H5021 H 0.6215 0.7045 0.6694 0.0191 1.0000 Uiso R .
H5022 H 0.6165 0.7033 0.7574 0.0189 1.0000 Uiso R .
H5031 H 0.5483 0.6773 0.7355 0.0191 1.0000 Uiso R .
H5032 H 0.5637 0.6486 0.7197 0.0188 1.0000 Uiso R .
H5043 H 0.5262 0.6469 0.6194 0.0250 1.0000 Uiso R .
H5042 H 0.5523 0.6915 0.6076 0.0251 1.0000 Uiso R .
H5041 H 0.5690 0.6642 0.5936 0.0251 1.0000 Uiso R .
H5111 H 0.6904 0.8057 0.7830 0.0199 1.0000 Uiso R .
H5112 H 0.6740 0.7609 0.7745 0.0199 1.0000 Uiso R .
H5121 H 0.6395 0.7927 0.8634 0.0210 1.0000 Uiso R .
H5122 H 0.6246 0.7483 0.8565 0.0211 1.0000 Uiso R .
H5131 H 0.6963 0.8016 0.9192 0.0228 1.0000 Uiso R .
H5132 H 0.6821 0.7575 0.9091 0.0229 1.0000 Uiso R .
H5141 H 0.6713 0.7698 1.0316 0.0288 1.0000 Uiso R .
H5142 H 0.6467 0.7873 1.0031 0.0291 1.0000 Uiso R .
H5143 H 0.6318 0.7438 0.9919 0.0290 1.0000 Uiso R .
H5211 H 0.6205 0.8105 0.6742 0.0190 1.0000 Uiso R .
H5212 H 0.6219 0.8090 0.7624 0.0191 1.0000 Uiso R .
H5221 H 0.6871 0.8570 0.6746 0.0200 1.0000 Uiso R .
H5222 H 0.6854 0.8568 0.7628 0.0198 1.0000 Uiso R .
H5231 H 0.6400 0.8769 0.6729 0.0223 1.0000 Uiso R .
H5232 H 0.6416 0.8787 0.7610 0.0219 1.0000 Uiso R .
H5241 H 0.6806 0.9400 0.7219 0.0290 1.0000 Uiso R .
H5242 H 0.7007 0.9272 0.6629 0.0290 1.0000 Uiso R .
H5243 H 0.7087 0.9260 0.7482 0.0290 1.0000 Uiso R .
H5311 H 0.6959 0.8073 0.6550 0.0212 1.0000 Uiso R .
H5312 H 0.6732 0.7624 0.6433 0.0209 1.0000 Uiso R .
H5321 H 0.6602 0.8157 0.5665 0.0230 1.0000 Uiso R .
H5322 H 0.6293 0.7714 0.5649 0.0230 1.0000 Uiso R .
H5331 H 0.7054 0.7987 0.5194 0.0231 1.0000 Uiso R .
H5332 H 0.6700 0.7575 0.5047 0.0230 1.0000 Uiso R .
H5341 H 0.6893 0.7962 0.3954 0.0300 1.0000 Uiso R .
H5342 H 0.6779 0.8241 0.4346 0.0301 1.0000 Uiso R .
H5343 H 0.6462 0.7819 0.4159 0.0299 1.0000 Uiso R .
H3011 H 0.5533 0.3609 0.2573 0.0239 1.0000 Uiso R .
H3012 H 0.5735 0.3358 0.2620 0.0240 1.0000 Uiso R .
H3021 H 0.5081 0.3163 0.1763 0.0239 1.0000 Uiso R .
H3022 H 0.5282 0.2912 0.1793 0.0239 1.0000 Uiso R .
H3031 H 0.5617 0.3666 0.1210 0.0250 1.0000 Uiso R .
H3032 H 0.5838 0.3435 0.1273 0.0250 1.0000 Uiso R .
H3043 H 0.5644 0.3399 0.0055 0.0329 1.0000 Uiso R .
H3042 H 0.5218 0.3233 0.0325 0.0331 1.0000 Uiso R .
H3041 H 0.5418 0.2988 0.0408 0.0329 1.0000 Uiso R .
H3111 H 0.4734 0.2967 0.2803 0.0250 1.0000 Uiso R .
H3112 H 0.4735 0.2996 0.3685 0.0250 1.0000 Uiso R .
H3121 H 0.4952 0.3605 0.2692 0.0259 1.0000 Uiso R .
H3122 H 0.5004 0.3665 0.3568 0.0261 1.0000 Uiso R .
H3131 H 0.4431 0.3636 0.2969 0.0291 1.0000 Uiso R .
H3132 H 0.4265 0.3182 0.2995 0.0290 1.0000 Uiso R .
H3141 H 0.4145 0.3511 0.4046 0.0391 1.0000 Uiso R .
H3142 H 0.4554 0.3593 0.4311 0.0391 1.0000 Uiso R .
H3143 H 0.4220 0.3168 0.4208 0.0391 1.0000 Uiso R .
H3211 H 0.5040 0.2613 0.2836 0.0250 1.0000 Uiso R .
H3212 H 0.5046 0.2619 0.3719 0.0251 1.0000 Uiso R .
H3221 H 0.5690 0.2827 0.2804 0.0249 1.0000 Uiso R .
H3222 H 0.5708 0.2833 0.3688 0.0248 1.0000 Uiso R .
H3231 H 0.5306 0.2168 0.2809 0.0251 1.0000 Uiso R .
H3232 H 0.5283 0.2161 0.3694 0.0249 1.0000 Uiso R .
H3241 H 0.5722 0.1974 0.3348 0.0310 1.0000 Uiso R .
H3242 H 0.5947 0.2341 0.2846 0.0311 1.0000 Uiso R .
H3243 H 0.5954 0.2380 0.3715 0.0309 1.0000 Uiso R .
H3311 H 0.5545 0.3632 0.3886 0.0269 1.0000 Uiso R .
H3312 H 0.5749 0.3383 0.3878 0.0272 1.0000 Uiso R .
H3321 H 0.5084 0.3190 0.4703 0.0301 1.0000 Uiso R .
H3322 H 0.5296 0.2950 0.4713 0.0299 1.0000 Uiso R .
H3331 H 0.5611 0.3707 0.5247 0.0340 1.0000 Uiso R .
H3332 H 0.5837 0.3480 0.5238 0.0340 1.0000 Uiso R .
H3341 H 0.5492 0.3509 0.6398 0.0431 1.0000 Uiso R .
H3342 H 0.5161 0.3130 0.6046 0.0430 1.0000 Uiso R .
H3343 H 0.5553 0.3160 0.6249 0.0431 1.0000 Uiso R .
H31 H 0.6148 0.4938 0.3340 0.0079 1.0000 Uiso R .
H61 H 0.6059 0.4963 0.5936 0.0047 1.0000 Uiso R .
H91 H 0.7441 0.5615 0.3561 0.0117 1.0000 Uiso R .
H121 H 0.7303 0.5633 0.6127 0.0111 1.0000 Uiso R .
H141 H 0.6684 0.6717 0.3796 0.0149 1.0000 Uiso R .
H131 H 0.6676 0.6763 0.5102 0.0161 1.0000 Uiso R .
H181 H 0.6585 0.6235 0.5809 0.0122 1.0000 Uiso R .
H151 H 0.6746 0.6228 0.3247 0.0109 1.0000 Uiso R .
H221 H 0.7037 0.5822 0.2957 0.0112 1.0000 Uiso R .
H222 H 0.6812 0.5375 0.2970 0.0109 1.0000 Uiso R .
H223 H 0.6591 0.5600 0.2850 0.0110 1.0000 Uiso R .
H201 H 0.6893 0.5882 0.6433 0.0110 1.0000 Uiso R .
H202 H 0.6633 0.5437 0.6474 0.0110 1.0000 Uiso R .
H203 H 0.6448 0.5696 0.6367 0.0110 1.0000 Uiso R .
H1031 H 0.2203 0.1589 0.3897 0.0058 1.0000 Uiso R .
H1061 H 0.2067 0.1540 0.1319 0.0059 1.0000 Uiso R .
H1091 H 0.1619 0.2286 0.4074 0.0088 1.0000 Uiso R .
H1121 H 0.1506 0.2283 0.1500 0.0090 1.0000 Uiso R .
H1131 H 0.3313 0.3356 0.1832 0.0110 1.0000 Uiso R .
H1141 H 0.3364 0.3375 0.3127 0.0129 1.0000 Uiso R .
H1151 H 0.2909 0.2864 0.3825 0.0098 1.0000 Uiso R .
H1181 H 0.2799 0.2832 0.1255 0.0091 1.0000 Uiso R .
H1203 H 0.2178 0.2462 0.0876 0.0091 1.0000 Uiso R .
H1202 H 0.1834 0.2047 0.0942 0.0090 1.0000 Uiso R .
H1201 H 0.2251 0.2117 0.0849 0.0090 1.0000 Uiso R .
H1221 H 0.2304 0.2497 0.4400 0.0100 1.0000 Uiso R .
H1222 H 0.2041 0.2049 0.4429 0.0100 1.0000 Uiso R .
H1223 H 0.2487 0.2233 0.4324 0.0099 1.0000 Uiso R .
H2031 H 0.2730 0.4464 0.6848 0.0118 1.0000 Uiso R .
H2061 H 0.2773 0.4534 0.4250 0.0110 1.0000 Uiso R .
H2091 H 0.4011 0.5087 0.6897 0.0179 1.0000 Uiso R .
H2121 H 0.4030 0.5077 0.4314 0.0191 1.0000 Uiso R .
H2131 H 0.3327 0.3278 0.4846 0.0148 1.0000 Uiso R .
H2141 H 0.3292 0.3252 0.6139 0.0160 1.0000 Uiso R .
H2151 H 0.3336 0.3760 0.6810 0.0149 1.0000 Uiso R .
H2181 H 0.3366 0.3809 0.4228 0.0141 1.0000 Uiso R .
H2201 H 0.3633 0.4489 0.3827 0.0151 1.0000 Uiso R .
H2202 H 0.3182 0.4257 0.3770 0.0150 1.0000 Uiso R .
H2203 H 0.3402 0.4706 0.3842 0.0149 1.0000 Uiso R .
H2221 H 0.3622 0.4561 0.7316 0.0169 1.0000 Uiso R .
H2222 H 0.3249 0.4156 0.7305 0.0172 1.0000 Uiso R .
H2223 H 0.3216 0.4527 0.7328 0.0172 1.0000 Uiso R .
H11 H 0.5545 0.4315 0.5825 0.0076 1.0000 Uiso R .
H21 H 0.5602 0.4326 0.3401 0.0133 1.0000 Uiso R .
H71 H 0.7923 0.5770 0.6236 0.0181 1.0000 Uiso R .
H81 H 0.8049 0.5739 0.3803 0.0108 1.0000 Uiso R .
H1011 H 0.2041 0.0959 0.1378 0.0143 1.0000 Uiso R .
H1021 H 0.2081 0.0954 0.3795 0.0110 1.0000 Uiso R .
H1071 H 0.0998 0.2356 0.1727 0.0147 1.0000 Uiso R .
H1081 H 0.1104 0.2361 0.4119 0.0148 1.0000 Uiso R .
H2011 H 0.2228 0.4590 0.4319 0.0168 1.0000 Uiso R .
H2021 H 0.2207 0.4562 0.6747 0.0162 1.0000 Uiso R .
H2071 H 0.4666 0.5547 0.4309 0.0279 1.0000 Uiso R .
H2081 H 0.4621 0.5594 0.6810 0.0214 1.0000 Uiso R .

loop_
_atom_type_symbol
_atom_type_scat_dispersion_real
_atom_type_scat_dispersion_imag
_atom_type_scat_Cromer_Mann_a1
_atom_type_scat_Cromer_Mann_b1
_atom_type_scat_Cromer_Mann_a2
_atom_type_scat_Cromer_Mann_b2
_atom_type_scat_Cromer_Mann_a3
_atom_type_scat_Cromer_Mann_b3
_atom_type_scat_Cromer_Mann_a4
_atom_type_scat_Cromer_Mann_b4
_atom_type_scat_Cromer_Mann_c
_atom_type_scat_source
C 0.0033 0.0016 2.3100 20.8439 1.0200 10.2075 1.5886 0.5687 0.8650 51.6512 0.2156 'International Tables Vol C 4.2.6.8 and 6.1.1.4'
H 0.0000 0.0000 0.4930 10.5109 0.3229 26.1257 0.1402 3.1424 0.0408 57.7998 0.0030 'International Tables Vol C 4.2.6.8 and 6.1.1.4'
Br -0.2901 2.4595 17.1789 2.1723 5.2358 16.5796 5.6377 0.2609 3.9851 41.4328 2.9557 'International Tables Vol C 4.2.6.8 and 6.1.1.4'
N 0.0061 0.0033 12.2126 0.0057 3.1322 9.8933 2.0125 28.9975 1.1663 0.5826 -11.5290 'International Tables Vol C 4.2.6.8 and 6.1.1.4'
O 0.0106 0.0060 3.0485 13.2771 2.2868 5.7011 1.5463 0.3239 0.8670 32.9089 0.2508 'International Tables Vol C 4.2.6.8 and 6.1.1.4'

loop_
_geom_angle_atom_site_label_1
_geom_angle_atom_site_label_2
_geom_angle_atom_site_label_3
_geom_angle
_geom_angle_publ_flag
C601 N600 C611 113.9(11) yes
C601 N600 C621 106.0(9) yes
C611 N600 C621 108.9(11) yes
C601 N600 C631 111.5(11) yes
C611 N600 C631 106.6(9) yes
C621 N600 C631 109.8(11) yes
N600 C601 C602 116.4(10) yes
N600 C601 H6011 107.6 no
C602 C601 H6011 107.2 no
N600 C601 H6012 107.8 no
C602 C601 H6012 107.2 no
H6011 C601 H6012 110.6 no
C601 C602 C603 106.9(9) yes
C601 C602 H6021 110.7 no
C603 C602 H6021 110.6 no
C601 C602 H6022 108.6 no
C603 C602 H6022 110.0 no
H6021 C602 H6022 110.0 no
C602 C603 C604 113.6(11) yes
C602 C603 H6031 107.9 no
C604 C603 H6031 107.9 no
C602 C603 H6032 109.4 no
C604 C603 H6032 108.0 no
H6031 C603 H6032 110.0 no
C603 C604 H6041 109.4 no
C603 C604 H6042 108.9 no
H6041 C604 H6042 109.2 no
C603 C604 H6043 109.7 no
H6041 C604 H6043 109.8 no
H6042 C604 H6043 109.8 no
N600 C611 C612 117.4(10) yes
N600 C611 H6111 108.2 no
C612 C611 H6111 107.5 no
N600 C611 H6112 107.0 no
C612 C611 H6112 107.2 no
H6111 C611 H6112 109.4 no
C611 C612 C613 107.5(10) yes
C611 C612 H6121 110.7 no
C613 C612 H6121 110.4 no
C611 C612 H6122 109.1 no
C613 C612 H6122 109.8 no
H6121 C612 H6122 109.3 no
C612 C613 C614 111.2(12) yes
C612 C613 H6131 109.5 no
C614 C613 H6131 109.6 no
C612 C613 H6132 109.0 no
C614 C613 H6132 108.2 no
H6131 C613 H6132 109.2 no
C613 C614 H6141 111.1 no
C613 C614 H6142 108.1 no
H6141 C614 H6142 109.5 no
C613 C614 H6143 109.7 no
H6141 C614 H6143 109.0 no
H6142 C614 H6143 109.3 no
N600 C621 C622 115.5(10) yes
N600 C621 H6211 107.9 no
C622 C621 H6211 109.0 no
N600 C621 H6212 107.3 no
C622 C621 H6212 106.8 no
H6211 C621 H6212 110.3 no
C621 C622 C623 108.1(10) yes
C621 C622 H6221 108.7 no
C623 C622 H6221 110.1 no
C621 C622 H6222 110.4 no
C623 C622 H6222 109.5 no
H6221 C622 H6222 110.0 no
C622 C623 C624 112.9(11) yes
C622 C623 H6231 108.4 no
C624 C623 H6231 108.9 no
C622 C623 H6232 108.6 no
C624 C623 H6232 108.5 no
H6231 C623 H6232 109.5 no
C623 C624 H6241 109.2 no
C623 C624 H6242 109.9 no
H6241 C624 H6242 109.6 no
C623 C624 H6243 109.2 no
H6241 C624 H6243 109.4 no
H6242 C624 H6243 109.5 no
N600 C631 C632 117.0(11) yes
N600 C631 H6311 106.7 no
C632 C631 H6311 107.7 no
N600 C631 H6312 107.4 no
C632 C631 H6312 108.1 no
H6311 C631 H6312 109.9 no
C631 C632 C633 107.6(10) yes
C631 C632 H6321 109.2 no
C633 C632 H6321 109.8 no
C631 C632 H6322 109.2 no
C633 C632 H6322 111.1 no
H6321 C632 H6322 109.9 no
C632 C633 C634 107.2(12) yes
C632 C633 H6331 110.5 no
C634 C633 H6331 111.7 no
C632 C633 H6332 108.4 no
C634 C633 H6332 109.5 no
H6331 C633 H6332 109.4 no
C633 C634 H6343 108.6 no
C633 C634 H6342 108.7 no
H6343 C634 H6342 109.9 no
C633 C634 H6341 110.5 no
H6343 C634 H6341 109.6 no
H6342 C634 H6341 109.5 no
C701 N700 C711 112.9(11) yes
C701 N700 C721 116.1(11) yes
C711 N700 C721 105.4(9) yes
C701 N700 C731 104.4(9) yes
C711 N700 C731 109.3(11) yes
C721 N700 C731 108.6(11) yes
N700 C701 C702 112.1(11) yes
N700 C701 H7011 108.2 no
C702 C701 H7011 107.8 no
N700 C701 H7012 109.0 no
C702 C701 H7012 109.6 no
H7011 C701 H7012 110.1 no
C701 C702 C703 108.8(11) yes
C701 C702 H7021 110.6 no
C703 C702 H7021 108.4 no
C701 C702 H7022 108.9 no
C703 C702 H7022 109.9 no
H7021 C702 H7022 110.3 no
C702 C703 C704 112.9(13) yes
C702 C703 H7031 108.8 no
C704 C703 H7031 109.1 no
C702 C703 H7032 108.0 no
C704 C703 H7032 109.0 no
H7031 C703 H7032 109.0 no
C703 C704 H7041 109.9 no
C703 C704 H7042 107.9 no
H7041 C704 H7042 110.1 no
C703 C704 H7043 108.6 no
H7041 C704 H7043 110.0 no
H7042 C704 H7043 110.3 no
N700 C711 C712 115.3(11) yes
N700 C711 H7111 108.9 no
C712 C711 H7111 108.0 no
N700 C711 H7112 107.8 no
C712 C711 H7112 107.7 no
H7111 C711 H7112 109.1 no
C711 C712 C713 108.8(11) yes
C711 C712 H7121 109.4 no
C713 C712 H7121 109.8 no
C711 C712 H7122 110.0 no
C713 C712 H7122 109.4 no
H7121 C712 H7122 109.4 no
C712 C713 C714 110.5(12) yes
C712 C713 H7131 109.2 no
C714 C713 H7131 107.7 no
C712 C713 H7132 109.3 no
C714 C713 H7132 110.0 no
H7131 C713 H7132 110.1 no
C713 C714 H7141 109.0 no
C713 C714 H7142 109.7 no
H7141 C714 H7142 110.0 no
C713 C714 H7143 107.3 no
H7141 C714 H7143 110.7 no
H7142 C714 H7143 110.0 no
N700 C721 C722 114.7(11) yes
N700 C721 H7211 107.0 no
C722 C721 H7211 106.9 no
N700 C721 H7212 108.5 no
C722 C721 H7212 110.2 no
H7211 C721 H7212 109.4 no
C721 C722 C723 107.4(11) yes
C721 C722 H7221 108.8 no
C723 C722 H7221 109.0 no
C721 C722 H7222 111.3 no
C723 C722 H7222 111.1 no
H7221 C722 H7222 109.2 no
C722 C723 C724 111.5(13) yes
C722 C723 H7231 110.5 no
C724 C723 H7231 109.9 no
C722 C723 H7232 107.8 no
C724 C723 H7232 107.8 no
H7231 C723 H7232 109.4 no
C723 C724 H7241 108.6 no
C723 C724 H7242 108.9 no
H7241 C724 H7242 109.7 no
C723 C724 H7243 110.4 no
H7241 C724 H7243 109.8 no
H7242 C724 H7243 109.3 no
N700 C731 C732 117.2(11) yes
N700 C731 H7311 108.7 no
C732 C731 H7311 109.5 no
N700 C731 H7312 106.9 no
C732 C731 H7312 105.2 no
H7311 C731 H7312 109.1 no
C731 C732 C733 101.7(10) yes
C731 C732 H7321 110.2 no
C733 C732 H7321 109.8 no
C731 C732 H7322 112.5 no
C733 C732 H7322 112.6 no
H7321 C732 H7322 109.8 no
C732 C733 C734 105.4(12) yes
C732 C733 H7331 111.5 no
C734 C733 H7331 111.0 no
C732 C733 H7332 109.3 no
C734 C733 H7332 110.3 no
H7331 C733 H7332 109.2 no
C733 C734 H7343 108.6 no
C733 C734 H7342 109.4 no
H7343 C734 H7342 109.7 no
C733 C734 H7341 109.0 no
H7343 C734 H7341 110.0 no
H7342 C734 H7341 110.1 no
C801 N800 C811 112.2(10) yes
C801 N800 C821 111.4(10) yes
C811 N800 C821 105.2(8) yes
C801 N800 C831 104.1(8) yes
C811 N800 C831 112.3(10) yes
C821 N800 C831 111.9(10) yes
N800 C801 C802 115.7(10) yes
N800 C801 H8011 108.0 no
C802 C801 H8011 107.7 no
N800 C801 H8012 107.9 no
C802 C801 H8012 108.1 no
H8011 C801 H8012 109.4 no
C801 C802 C803 112.9(11) yes
C801 C802 H8021 108.8 no
C803 C802 H8021 108.0 no
C801 C802 H8022 108.6 no
C803 C802 H8022 109.1 no
H8021 C802 H8022 109.4 no
C802 C803 C804 115.5(12) yes
C802 C803 H8031 107.0 no
C804 C803 H8031 107.3 no
C802 C803 H8032 108.3 no
C804 C803 H8032 108.0 no
H8031 C803 H8032 110.7 no
C803 C804 H8041 108.3 no
C803 C804 H8042 110.0 no
H8041 C804 H8042 109.8 no
C803 C804 H8043 107.7 no
H8041 C804 H8043 110.8 no
H8042 C804 H8043 110.1 no
N800 C811 C812 113.5(9) yes
N800 C811 H8111 108.6 no
C812 C811 H8111 108.1 no
N800 C811 H8112 108.2 no
C812 C811 H8112 109.0 no
H8111 C811 H8112 109.4 no
C811 C812 C813 108.7(9) yes
C811 C812 H8121 110.0 no
C813 C812 H8121 110.8 no
C811 C812 H8122 109.8 no
C813 C812 H8122 108.3 no
H8121 C812 H8122 109.4 no
C812 C813 C814 115.9(11) yes
C812 C813 H8131 107.6 no
C814 C813 H8131 106.0 no
C812 C813 H8132 108.7 no
C814 C813 H8132 109.3 no
H8131 C813 H8132 109.2 no
C813 C814 H8141 109.2 no
C813 C814 H8142 110.3 no
H8141 C814 H8142 110.6 no
C813 C814 H8143 106.1 no
H8141 C814 H8143 110.3 no
H8142 C814 H8143 110.3 no
N800 C821 C822 114.0(9) yes
N800 C821 H8211 108.9 no
C822 C821 H8211 108.4 no
N800 C821 H8212 108.1 no
C822 C821 H8212 107.5 no
H8211 C821 H8212 109.9 no
C821 C822 C823 110.4(10) yes
C821 C822 H8221 108.6 no
C823 C822 H8221 108.5 no
C821 C822 H8222 110.4 no
C823 C822 H8222 109.3 no
H8221 C822 H8222 109.6 no
C822 C823 C824 112.4(11) yes
C822 C823 H8231 109.0 no
C824 C823 H8231 109.2 no
C822 C823 H8232 107.6 no
C824 C823 H8232 108.9 no
H8231 C823 H8232 109.7 no
C823 C824 H8241 109.6 no
C823 C824 H8242 108.3 no
H8241 C824 H8242 109.6 no
C823 C824 H8243 110.5 no
H8241 C824 H8243 109.5 no
H8242 C824 H8243 109.4 no
N800 C831 C832 114.8(9) yes
N800 C831 H8311 108.0 no
C832 C831 H8311 108.3 no
N800 C831 H8312 107.2 no
C832 C831 H8312 108.2 no
H8311 C831 H8312 110.3 no
C831 C832 C833 106.8(9) yes
C831 C832 H8321 110.3 no
C833 C832 H8321 109.9 no
C831 C832 H8322 110.3 no
C833 C832 H8322 110.6 no
H8321 C832 H8322 109.0 no
C832 C833 C834 111.3(10) yes
C832 C833 H8331 109.6 no
C834 C833 H8331 108.7 no
C832 C833 H8332 108.4 no
C834 C833 H8332 107.9 no
H8331 C833 H8332 110.8 no
C833 C834 H8343 111.7 no
C833 C834 H8342 109.7 no
H8343 C834 H8342 108.7 no
C833 C834 H8341 109.0 no
H8343 C834 H8341 108.8 no
H8342 C834 H8341 108.9 no
C401 N400 C411 111.4(10) yes
C401 N400 C421 106.3(8) yes
C411 N400 C421 114.1(10) yes
C401 N400 C431 108.7(10) yes
C411 N400 C431 105.1(8) yes
C421 N400 C431 111.2(10) yes
N400 C401 C402 119.0(10) yes
N400 C401 H4011 106.8 no
C402 C401 H4011 106.4 no
N400 C401 H4012 106.5 no
C402 C401 H4012 107.5 no
H4011 C401 H4012 110.7 no
C401 C402 C403 108.3(9) yes
C401 C402 H4021 109.9 no
C403 C402 H4021 109.5 no
C401 C402 H4022 109.5 no
C403 C402 H4022 109.8 no
H4021 C402 H4022 109.9 no
C402 C403 C404 109.3(11) yes
C402 C403 H4031 109.8 no
C404 C403 H4031 110.3 no
C402 C403 H4032 108.7 no
C404 C403 H4032 108.7 no
H4031 C403 H4032 110.1 no
C403 C404 H4041 108.1 no
C403 C404 H4042 109.1 no
H4041 C404 H4042 110.1 no
C403 C404 H4043 109.9 no
H4041 C404 H4043 109.9 no
H4042 C404 H4043 109.7 no
N400 C411 C412 112.9(10) yes
N400 C411 H4111 107.0 no
C412 C411 H4111 108.5 no
N400 C411 H4112 109.5 no
C412 C411 H4112 109.4 no
H4111 C411 H4112 109.5 no
C411 C412 C413 108.8(10) yes
C411 C412 H4121 109.6 no
C413 C412 H4121 109.8 no
C411 C412 H4122 109.4 no
C413 C412 H4122 110.1 no
H4121 C412 H4122 109.1 no
C412 C413 C414 108.3(11) yes
C412 C413 H4131 110.4 no
C414 C413 H4131 111.1 no
C412 C413 H4132 108.2 no
C414 C413 H4132 109.0 no
H4131 C413 H4132 109.7 no
C413 C414 H4141 107.4 no
C413 C414 H4142 108.7 no
H4141 C414 H4142 111.0 no
C413 C414 H4143 110.1 no
H4141 C414 H4143 109.4 no
H4142 C414 H4143 110.1 no
N400 C421 C422 114.3(10) yes
N400 C421 H4211 108.2 no
C422 C421 H4211 108.4 no
N400 C421 H4212 107.4 no
C422 C421 H4212 108.2 no
H4211 C421 H4212 110.4 no
C421 C422 C423 109.5(10) yes
C421 C422 H4221 109.6 no
C423 C422 H4221 107.6 no
C421 C422 H4222 109.7 no
C423 C422 H4222 110.2 no
H4221 C422 H4222 110.2 no
C422 C423 C424 113.8(11) yes
C422 C423 H4231 109.0 no
C424 C423 H4231 108.5 no
C422 C423 H4232 107.6 no
C424 C423 H4232 108.3 no
H4231 C423 H4232 109.6 no
C423 C424 H4241 110.6 no
C423 C424 H4242 109.7 no
H4241 C424 H4242 109.4 no
C423 C424 H4243 108.3 no
H4241 C424 H4243 109.3 no
H4242 C424 H4243 109.5 no
N400 C431 C432 116.9(10) yes
N400 C431 H4311 107.9 no
C432 C431 H4311 107.4 no
N400 C431 H4312 108.0 no
C432 C431 H4312 107.2 no
H4311 C431 H4312 109.4 no
C431 C432 C433 111.4(10) yes
C431 C432 H4321 110.0 no
C433 C432 H4321 109.6 no
C431 C432 H4322 108.6 no
C433 C432 H4322 108.0 no
H4321 C432 H4322 109.2 no
C432 C433 C434 112.9(11) yes
C432 C433 H4331 108.0 no
C434 C433 H4331 107.9 no
C432 C433 H4332 109.8 no
C434 C433 H4332 108.4 no
H4331 C433 H4332 109.8 no
C433 C434 H4341 111.1 no
C433 C434 H4342 109.2 no
H4341 C434 H4342 109.0 no
C433 C434 H4343 108.7 no
H4341 C434 H4343 109.8 no
H4342 C434 H4343 108.8 no
C501 N500 C511 110.0(10) yes
C501 N500 C521 105.8(8) yes
C511 N500 C521 109.7(10) yes
C501 N500 C531 113.9(10) yes
C511 N500 C531 106.2(9) yes
C521 N500 C531 111.2(10) yes
N500 C501 C502 118.4(10) yes
N500 C501 H5011 106.3 no
C502 C501 H5011 106.0 no
N500 C501 H5012 107.2 no
C502 C501 H5012 109.1 no
H5011 C501 H5012 109.7 no
C501 C502 C503 110.4(10) yes
C501 C502 H5021 111.1 no
C503 C502 H5021 110.3 no
C501 C502 H5022 107.5 no
C503 C502 H5022 107.5 no
H5021 C502 H5022 109.9 no
C502 C503 C504 109.0(11) yes
C502 C503 H5031 110.3 no
C504 C503 H5031 108.8 no
C502 C503 H5032 110.5 no
C504 C503 H5032 108.6 no
H5031 C503 H5032 109.5 no
C503 C504 H5043 109.7 no
C503 C504 H5042 110.5 no
H5043 C504 H5042 109.7 no
C503 C504 H5041 108.1 no
H5043 C504 H5041 109.6 no
H5042 C504 H5041 109.3 no
N500 C511 C512 117.7(10) yes
N500 C511 H5111 106.9 no
C512 C511 H5111 108.1 no
N500 C511 H5112 106.7 no
C512 C511 H5112 107.2 no
H5111 C511 H5112 110.1 no
C511 C512 C513 109.8(10) yes
C511 C512 H5121 108.4 no
C513 C512 H5121 110.4 no
C511 C512 H5122 109.5 no
C513 C512 H5122 109.5 no
H5121 C512 H5122 109.0 no
C512 C513 C514 110.3(11) yes
C512 C513 H5131 109.6 no
C514 C513 H5131 108.1 no
C512 C513 H5132 108.9 no
C514 C513 H5132 110.2 no
H5131 C513 H5132 109.7 no
C513 C514 H5141 109.5 no
C513 C514 H5142 111.0 no
H5141 C514 H5142 109.6 no
C513 C514 H5143 108.3 no
H5141 C514 H5143 109.8 no
H5142 C514 H5143 108.7 no
N500 C521 C522 116.0(10) yes
N500 C521 H5211 108.2 no
C522 C521 H5211 108.6 no
N500 C521 H5212 106.6 no
C522 C521 H5212 107.9 no
H5211 C521 H5212 109.4 no
C521 C522 C523 108.3(9) yes
C521 C522 H5221 109.8 no
C523 C522 H5221 110.4 no
C521 C522 H5222 109.3 no
C523 C522 H5222 109.3 no
H5221 C522 H5222 109.8 no
C522 C523 C524 110.3(11) yes
C522 C523 H5231 109.6 no
C524 C523 H5231 108.8 no
C522 C523 H5232 109.3 no
C524 C523 H5232 109.5 no
H5231 C523 H5232 109.3 no
C523 C524 H5241 108.6 no
C523 C524 H5242 108.8 no
H5241 C524 H5242 110.3 no
C523 C524 H5243 108.8 no
H5241 C524 H5243 110.2 no
H5242 C524 H5243 110.1 no
N500 C531 C532 115.7(10) yes
N500 C531 H5311 108.8 no
C532 C531 H5311 108.3 no
N500 C531 H5312 107.5 no
C532 C531 H5312 107.0 no
H5311 C531 H5312 109.4 no
C531 C532 C533 111.0(10) yes
C531 C532 H5321 109.3 no
C533 C532 H5321 107.7 no
C531 C532 H5322 110.2 no
C533 C532 H5322 109.0 no
H5321 C532 H5322 109.5 no
C532 C533 C534 114.1(11) yes
C532 C533 H5331 108.4 no
C534 C533 H5331 109.1 no
C532 C533 H5332 107.1 no
C534 C533 H5332 109.0 no
H5331 C533 H5332 109.0 no
C533 C534 H5341 109.2 no
C533 C534 H5342 109.7 no
H5341 C534 H5342 109.5 no
C533 C534 H5343 109.7 no
H5341 C534 H5343 109.7 no
H5342 C534 H5343 109.1 no
C301 N300 C311 110.6(11) yes
C301 N300 C321 108.9(11) yes
C311 N300 C321 108.0(9) yes
C301 N300 C331 105.0(9) yes
C311 N300 C331 114.3(11) yes
C321 N300 C331 110.1(11) yes
N300 C301 C302 117.2(10) yes
N300 C301 H3011 107.6 no
C302 C301 H3011 107.8 no
N300 C301 H3012 107.0 no
C302 C301 H3012 107.1 no
H3011 C301 H3012 109.9 no
C301 C302 C303 110.3(10) yes
C301 C302 H3021 107.6 no
C303 C302 H3021 109.3 no
C301 C302 H3022 109.8 no
C303 C302 H3022 110.4 no
H3021 C302 H3022 109.3 no
C302 C303 C304 113.6(11) yes
C302 C303 H3031 108.4 no
C304 C303 H3031 109.8 no
C302 C303 H3032 107.7 no
C304 C303 H3032 107.5 no
H3031 C303 H3032 109.8 no
C303 C304 H3043 109.7 no
C303 C304 H3042 107.6 no
H3043 C304 H3042 110.5 no
C303 C304 H3041 109.6 no
H3043 C304 H3041 109.9 no
H3042 C304 H3041 109.6 no
N300 C311 C312 119.7(11) yes
N300 C311 H3111 106.4 no
C312 C311 H3111 107.3 no
N300 C311 H3112 106.5 no
C312 C311 H3112 107.0 no
H3111 C311 H3112 109.9 no
C311 C312 C313 114.1(11) yes
C311 C312 H3121 107.6 no
C313 C312 H3121 107.5 no
C311 C312 H3122 108.6 no
C313 C312 H3122 109.4 no
H3121 C312 H3122 109.7 no
C312 C313 C314 110.4(12) yes
C312 C313 H3131 110.0 no
C314 C313 H3131 107.7 no
C312 C313 H3132 109.1 no
C314 C313 H3132 108.8 no
H3131 C313 H3132 110.7 no
C313 C314 H3141 108.8 no
C313 C314 H3142 109.6 no
H3141 C314 H3142 110.1 no
C313 C314 H3143 108.4 no
H3141 C314 H3143 110.5 no
H3142 C314 H3143 109.5 no
N300 C321 C322 115.6(10) yes
N300 C321 H3211 107.1 no
C322 C321 H3211 107.1 no
N300 C321 H3212 108.1 no
C322 C321 H3212 108.7 no
H3211 C321 H3212 110.2 no
C321 C322 C323 110.7(10) yes
C321 C322 H3221 108.5 no
C323 C322 H3221 109.2 no
C321 C322 H3222 110.0 no
C323 C322 H3222 108.6 no
H3221 C322 H3222 109.9 no
C322 C323 C324 112.0(11) yes
C322 C323 H3231 108.1 no
C324 C323 H3231 108.1 no
C322 C323 H3232 109.3 no
C324 C323 H3232 109.1 no
H3231 C323 H3232 110.2 no
C323 C324 H3241 110.0 no
C323 C324 H3242 110.0 no
H3241 C324 H3242 109.4 no
C323 C324 H3243 109.7 no
H3241 C324 H3243 108.9 no
H3242 C324 H3243 108.8 no
N300 C331 C332 113.6(11) yes
N300 C331 H3311 108.0 no
C332 C331 H3311 108.4 no
N300 C331 H3312 108.9 no
C332 C331 H3312 108.2 no
H3311 C331 H3312 109.8 no
C331 C332 C333 110.5(11) yes
C331 C332 H3321 108.5 no
C333 C332 H3321 109.2 no
C331 C332 H3322 109.7 no
C333 C332 H3322 109.5 no
H3321 C332 H3322 109.3 no
C332 C333 C334 113.3(13) yes
C332 C333 H3331 108.1 no
C334 C333 H3331 108.7 no
C332 C333 H3332 108.6 no
C334 C333 H3332 108.7 no
H3331 C333 H3332 109.3 no
C333 C334 H3341 109.4 no
C333 C334 H3342 110.5 no
H3341 C334 H3342 109.3 no
C333 C334 H3343 110.0 no
H3341 C334 H3343 108.7 no
H3342 C334 H3343 109.0 no
C2 C1 C6 120.6(5) yes
C2 C1 O1 117.8(5) yes
C6 C1 O1 121.4(5) yes
C1 C2 C3 120.5(5) yes
C1 C2 O2 117.4(5) yes
C3 C2 O2 122.0(6) yes
C2 C3 C4 119.0(6) yes
C2 C3 H31 120.1 no
C4 C3 H31 120.9 no
C3 C4 C5 121.1(6) yes
C3 C4 C21 125.1(7) yes
C5 C4 C21 113.8(7) yes
C4 C5 C6 119.5(6) yes
C4 C5 C19 114.4(7) yes
C6 C5 C19 126.1(7) yes
C5 C6 C1 119.3(6) yes
C5 C6 H61 120.0 no
C1 C6 H61 120.7 no
C8 C7 C12 119.7(5) yes
C8 C7 O7 121.0(5) yes
C12 C7 O7 119.2(6) yes
C7 C8 C9 119.9(5) yes
C7 C8 O8 118.7(5) yes
C9 C8 O8 121.4(6) yes
C8 C9 C10 120.1(6) yes
C8 C9 H91 120.0 no
C10 C9 H91 119.9 no
C9 C10 C11 119.5(6) yes
C9 C10 C21 127.1(7) yes
C11 C10 C21 113.4(7) yes
C10 C11 C12 119.9(6) yes
C10 C11 C19 115.1(7) yes
C12 C11 C19 125.0(7) yes
C11 C12 C7 120.3(6) yes
C11 C12 H121 119.8 no
C7 C12 H121 119.8 no
C13 C14 C15 120.1(6) yes
C13 C14 H141 119.9 no
C15 C14 H141 120.0 no
C14 C13 C18 118.8(6) yes
C14 C13 H131 121.0 no
C18 C13 H131 120.1 no
C13 C18 C17 120.2(6) yes
C13 C18 H181 120.0 no
C17 C18 H181 119.8 no
C18 C17 C16 120.2(6) yes
C18 C17 C19 123.7(7) yes
C16 C17 C19 116.2(7) yes
C17 C16 C15 119.9(6) yes
C17 C16 C21 112.7(7) yes
C15 C16 C21 127.3(7) yes
C14 C15 C16 120.3(6) yes
C14 C15 H151 119.9 no
C16 C15 H151 119.8 no
C4 C21 C10 103.2(8) yes
C4 C21 C16 105.7(8) yes
C10 C21 C16 105.6(8) yes
C4 C21 C22 115.4(8) yes
C10 C21 C22 113.0(8) yes
C16 C21 C22 112.9(8) yes
C21 C22 H221 108.6 no
C21 C22 H222 108.8 no
H221 C22 H222 109.4 no
C21 C22 H223 110.2 no
H221 C22 H223 109.7 no
H222 C22 H223 110.1 no
C11 C19 C5 101.5(8) yes
C11 C19 C17 104.6(8) yes
C5 C19 C17 104.9(8) yes
C11 C19 C20 114.7(8) yes
C5 C19 C20 115.4(8) yes
C17 C19 C20 114.3(8) yes
C19 C20 H201 109.8 no
C19 C20 H202 109.8 no
H201 C20 H202 108.7 no
C19 C20 H203 110.6 no
H201 C20 H203 108.7 no
H202 C20 H203 109.2 no
C102 C101 C106 120.2(5) yes
C102 C101 O101 119.3(5) yes
C106 C101 O101 120.6(5) yes
C101 C102 C103 121.2(5) yes
C101 C102 O102 116.9(5) yes
C103 C102 O102 121.8(5) yes
C102 C103 C104 119.3(6) yes
C102 C103 H1031 120.7 no
C104 C103 H1031 119.9 no
C103 C104 C105 119.7(6) yes
C103 C104 C121 124.9(7) yes
C105 C104 C121 115.3(7) yes
C104 C105 C106 120.3(6) yes
C104 C105 C119 113.4(7) yes
C106 C105 C119 126.0(7) yes
C105 C106 C101 119.0(6) yes
C105 C106 H1061 120.7 no
C101 C106 H1061 120.3 no
C108 C107 C112 121.4(5) yes
C108 C107 O107 117.7(5) yes
C112 C107 O107 120.8(6) yes
C107 C108 C109 119.7(5) yes
C107 C108 O108 119.3(5) yes
C109 C108 O108 121.0(6) yes
C108 C109 C110 119.6(6) yes
C108 C109 H1091 119.7 no
C110 C109 H1091 120.7 no
C109 C110 C111 120.2(6) yes
C109 C110 C121 125.1(7) yes
C111 C110 C121 114.8(7) yes
C110 C111 C112 119.4(6) yes
C110 C111 C119 113.4(7) yes
C112 C111 C119 127.0(7) yes
C107 C112 C111 119.7(6) yes
C107 C112 H1121 120.7 no
C111 C112 H1121 119.5 no
C114 C113 C118 119.9(6) yes
C114 C113 H1131 119.7 no
C118 C113 H1131 120.3 no
C113 C114 C115 119.2(6) yes
C113 C114 H1141 120.8 no
C115 C114 H1141 120.0 no
C114 C115 C116 119.8(6) yes
C114 C115 H1151 119.9 no
C116 C115 H1151 120.3 no
C115 C116 C117 120.6(6) yes
C115 C116 C121 124.0(7) yes
C117 C116 C121 115.4(7) yes
C116 C117 C118 119.4(6) yes
C116 C117 C119 113.6(7) yes
C118 C117 C119 126.9(7) yes
C113 C118 C117 120.4(6) yes
C113 C118 H1181 119.9 no
C117 C118 H1181 119.6 no
C105 C119 C111 107.8(8) yes
C105 C119 C117 104.4(8) yes
C111 C119 C117 101.6(8) yes
C105 C119 C120 114.2(8) yes
C111 C119 C120 113.1(8) yes
C117 C119 C120 114.6(8) yes
C119 C120 H1203 110.5 no
C119 C120 H1202 109.6 no
H1203 C120 H1202 109.2 no
C119 C120 H1201 108.7 no
H1203 C120 H1201 109.3 no
H1202 C120 H1201 109.5 no
C116 C121 C110 102.3(8) yes
C116 C121 C104 104.9(8) yes
C110 C121 C104 103.9(8) yes
C116 C121 C122 114.3(8) yes
C110 C121 C122 115.4(8) yes
C104 C121 C122 114.5(8) yes
C121 C122 H1221 109.2 no
C121 C122 H1222 108.6 no
H1221 C122 H1222 110.1 no
C121 C122 H1223 108.0 no
H1221 C122 H1223 110.3 no
H1222 C122 H1223 110.6 no
C202 C201 C206 120.2(5) yes
C202 C201 O201 118.8(5) yes
C206 C201 O201 120.8(6) yes
C201 C202 C203 120.9(5) yes
C201 C202 O202 117.5(5) yes
C203 C202 O202 121.5(6) yes
C202 C203 C204 119.2(6) yes
C202 C203 H2031 120.7 no
C204 C203 H2031 120.1 no
C203 C204 C205 119.9(6) yes
C203 C204 C221 125.2(7) yes
C205 C204 C221 114.8(7) yes
C204 C205 C206 120.4(6) yes
C204 C205 C219 112.9(7) yes
C206 C205 C219 126.5(7) yes
C201 C206 C205 119.2(6) yes
C201 C206 H2061 120.0 no
C205 C206 H2061 120.7 no
C208 C207 C212 118.3(5) yes
C208 C207 O207 123.4(6) yes
C212 C207 O207 118.3(6) yes
C207 C208 C209 120.2(5) yes
C207 C208 O208 118.4(6) yes
C209 C208 O208 120.9(6) yes
C208 C209 C210 119.6(6) yes
C208 C209 H2091 120.3 no
C210 C209 H2091 120.1 no
C209 C210 C211 119.4(6) yes
C209 C210 C221 128.5(7) yes
C211 C210 C221 112.1(7) yes
C210 C211 C212 120.1(6) yes
C210 C211 C219 115.5(7) yes
C212 C211 C219 124.3(7) yes
C207 C212 C211 121.6(6) yes
C207 C212 H2121 119.2 no
C211 C212 H2121 119.2 no
C214 C213 C218 119.4(6) yes
C214 C213 H2131 120.0 no
C218 C213 H2131 120.5 no
C213 C214 C215 120.1(6) yes
C213 C214 H2141 119.9 no
C215 C214 H2141 120.0 no
C214 C215 C216 121.0(6) yes
C214 C215 H2151 119.4 no
C216 C215 H2151 119.6 no
C215 C216 C217 119.2(6) yes
C215 C216 C221 126.9(8) yes
C217 C216 C221 113.7(7) yes
C216 C217 C218 119.9(6) yes
C216 C217 C219 113.9(7) yes
C218 C217 C219 126.2(7) yes
C217 C218 C213 120.3(6) yes
C217 C218 H2181 119.2 no
C213 C218 H2181 120.5 no
C205 C219 C211 106.2(9) yes
C205 C219 C217 104.5(8) yes
C211 C219 C217 103.6(9) yes
C205 C219 C220 113.9(8) yes
C211 C219 C220 113.0(8) yes
C217 C219 C220 114.7(9) yes
C219 C220 H2201 109.3 no
C219 C220 H2202 110.7 no
H2201 C220 H2202 109.5 no
C219 C220 H2203 108.5 no
H2201 C220 H2203 109.1 no
H2202 C220 H2203 109.7 no
C216 C221 C204 102.8(8) yes
C216 C221 C210 105.7(9) yes
C204 C221 C210 105.9(9) yes
C216 C221 C222 113.1(9) yes
C204 C221 C222 116.5(9) yes
C210 C221 C222 111.9(8) yes
C221 C222 H2221 108.7 no
C221 C222 H2222 109.1 no
H2221 C222 H2222 110.5 no
C221 C222 H2223 107.9 no
H2221 C222 H2223 110.5 no
H2222 C222 H2223 110.0 no
C201 O201 H2011 111.9 no
C202 O202 H2021 111.1 no
C208 O208 H2081 105.4 no
C207 O207 H2071 114.1 no
C8 O8 H81 105.8 no
C108 O108 H1081 106.8 no
C107 O107 H1071 105.7 no
C101 O101 H1011 111.0 no
C102 O102 H1021 110.9 no
C2 O2 H21 112.0 no
C1 O1 H11 113.5 no
C7 O7 H71 112.8 no

loop_
_geom_bond_atom_site_label_1
_geom_bond_atom_site_label_2
_geom_bond_distance
_geom_bond_publ_flag
N600 C601 1.524(9) yes
N600 C611 1.525(9) yes
N600 C621 1.529(9) yes
N600 C631 1.520(9) yes
C601 C602 1.521(9) yes
C601 H6011 0.972 no
C601 H6012 0.978 no
C602 C603 1.535(9) yes
C602 H6021 0.972 no
C602 H6022 0.975 no
C603 C604 1.529(9) yes
C603 H6031 0.975 no
C603 H6032 0.971 no
C604 H6041 0.960 no
C604 H6042 0.960 no
C604 H6043 0.969 no
C611 C612 1.529(9) yes
C611 H6111 0.973 no
C611 H6112 0.969 no
C612 C613 1.526(9) yes
C612 H6121 0.971 no
C612 H6122 0.974 no
C613 C614 1.524(9) yes
C613 H6131 0.975 no
C613 H6132 0.969 no
C614 H6141 0.969 no
C614 H6142 0.962 no
C614 H6143 0.957 no
C621 C622 1.530(9) yes
C621 H6211 0.972 no
C621 H6212 0.977 no
C622 C623 1.533(9) yes
C622 H6221 0.970 no
C622 H6222 0.970 no
C623 C624 1.531(9) yes
C623 H6231 0.977 no
C623 H6232 0.975 no
C624 H6241 0.962 no
C624 H6242 0.959 no
C624 H6243 0.966 no
C631 C632 1.532(9) yes
C631 H6311 0.968 no
C631 H6312 0.969 no
C632 C633 1.526(9) yes
C632 H6321 0.971 no
C632 H6322 0.971 no
C633 C634 1.523(9) yes
C633 H6331 0.975 no
C633 H6332 0.967 no
C634 H6343 0.962 no
C634 H6342 0.960 no
C634 H6341 0.955 no
N700 C701 1.517(9) yes
N700 C711 1.528(9) yes
N700 C721 1.524(9) yes
N700 C731 1.517(9) yes
C701 C702 1.522(9) yes
C701 H7011 0.967 no
C701 H7012 0.967 no
C702 C703 1.519(9) yes
C702 H7021 0.973 no
C702 H7022 0.967 no
C703 C704 1.531(9) yes
C703 H7031 0.971 no
C703 H7032 0.967 no
C704 H7041 0.980 no
C704 H7042 0.985 no
C704 H7043 0.985 no
C711 C712 1.532(9) yes
C711 H7111 0.967 no
C711 H7112 0.971 no
C712 C713 1.532(9) yes
C712 H7121 0.972 no
C712 H7122 0.966 no
C713 C714 1.534(9) yes
C713 H7131 0.969 no
C713 H7132 0.970 no
C714 H7141 0.956 no
C714 H7142 0.957 no
C714 H7143 0.957 no
C721 C722 1.533(9) yes
C721 H7211 0.973 no
C721 H7212 0.969 no
C722 C723 1.545(9) yes
C722 H7221 0.964 no
C722 H7222 0.968 no
C723 C724 1.524(9) yes
C723 H7231 0.969 no
C723 H7232 0.967 no
C724 H7241 0.957 no
C724 H7242 0.956 no
C724 H7243 0.962 no
C731 C732 1.522(9) yes
C731 H7311 0.969 no
C731 H7312 0.970 no
C732 C733 1.533(9) yes
C732 H7321 0.963 no
C732 H7322 0.968 no
C733 C734 1.512(9) yes
C733 H7331 0.971 no
C733 H7332 0.970 no
C734 H7343 0.960 no
C734 H7342 0.964 no
C734 H7341 0.963 no
N800 C801 1.518(9) yes
N800 C811 1.538(9) yes
N800 C821 1.523(9) yes
N800 C831 1.515(9) yes
C801 C802 1.526(9) yes
C801 H8011 0.969 no
C801 H8012 0.963 no
C802 C803 1.524(9) yes
C802 H8021 0.969 no
C802 H8022 0.980 no
C803 C804 1.518(9) yes
C803 H8031 0.971 no
C803 H8032 0.979 no
C804 H8041 0.963 no
C804 H8042 0.960 no
C804 H8043 0.966 no
C811 C812 1.534(9) yes
C811 H8111 0.967 no
C811 H8112 0.965 no
C812 C813 1.518(9) yes
C812 H8121 0.966 no
C812 H8122 0.971 no
C813 C814 1.519(9) yes
C813 H8131 0.970 no
C813 H8132 0.966 no
C814 H8141 0.962 no
C814 H8142 0.963 no
C814 H8143 0.953 no
C821 C822 1.534(9) yes
C821 H8211 0.971 no
C821 H8212 0.968 no
C822 C823 1.523(9) yes
C822 H8221 0.967 no
C822 H8222 0.967 no
C823 C824 1.528(9) yes
C823 H8231 0.968 no
C823 H8232 0.972 no
C824 H8241 0.953 no
C824 H8242 0.959 no
C824 H8243 0.956 no
C831 C832 1.532(9) yes
C831 H8311 0.970 no
C831 H8312 0.969 no
C832 C833 1.527(9) yes
C832 H8321 0.971 no
C832 H8322 0.966 no
C833 C834 1.527(9) yes
C833 H8331 0.974 no
C833 H8332 0.972 no
C834 H8343 0.959 no
C834 H8342 0.958 no
C834 H8341 0.959 no
N400 C401 1.522(9) yes
N400 C411 1.515(9) yes
N400 C421 1.517(9) yes
N400 C431 1.520(9) yes
C401 C402 1.529(9) yes
C401 H4011 0.982 no
C401 H4012 0.978 no
C402 C403 1.528(9) yes
C402 H4021 0.974 no
C402 H4022 0.968 no
C403 C404 1.527(9) yes
C403 H4031 0.984 no
C403 H4032 0.978 no
C404 H4041 0.966 no
C404 H4042 0.964 no
C404 H4043 0.963 no
C411 C412 1.534(9) yes
C411 H4111 0.968 no
C411 H4112 0.970 no
C412 C413 1.532(9) yes
C412 H4121 0.974 no
C412 H4122 0.968 no
C413 C414 1.529(9) yes
C413 H4131 0.968 no
C413 H4132 0.970 no
C414 H4141 0.962 no
C414 H4142 0.966 no
C414 H4143 0.962 no
C421 C422 1.527(9) yes
C421 H4211 0.972 no
C421 H4212 0.972 no
C422 C423 1.538(9) yes
C422 H4221 0.974 no
C422 H4222 0.973 no
C423 C424 1.530(9) yes
C423 H4231 0.973 no
C423 H4232 0.968 no
C424 H4241 0.960 no
C424 H4242 0.964 no
C424 H4243 0.956 no
C431 C432 1.528(9) yes
C431 H4311 0.967 no
C431 H4312 0.970 no
C432 C433 1.523(9) yes
C432 H4321 0.974 no
C432 H4322 0.969 no
C433 C434 1.518(9) yes
C433 H4331 0.975 no
C433 H4332 0.965 no
C434 H4341 0.959 no
C434 H4342 0.966 no
C434 H4343 0.959 no
N500 C501 1.516(9) yes
N500 C511 1.521(9) yes
N500 C521 1.525(9) yes
N500 C531 1.519(9) yes
C501 C502 1.521(9) yes
C501 H5011 0.974 no
C501 H5012 0.974 no
C502 C503 1.526(9) yes
C502 H5021 0.972 no
C502 H5022 0.972 no
C503 C504 1.524(9) yes
C503 H5031 0.973 no
C503 H5032 0.974 no
C504 H5043 0.966 no
C504 H5042 0.968 no
C504 H5041 0.963 no
C511 C512 1.526(9) yes
C511 H5111 0.971 no
C511 H5112 0.971 no
C512 C513 1.524(9) yes
C512 H5121 0.973 no
C512 H5122 0.970 no
C513 C514 1.518(9) yes
C513 H5131 0.967 no
C513 H5132 0.971 no
C514 H5141 0.962 no
C514 H5142 0.956 no
C514 H5143 0.962 no
C521 C522 1.527(9) yes
C521 H5211 0.967 no
C521 H5212 0.980 no
C522 C523 1.535(9) yes
C522 H5221 0.972 no
C522 H5222 0.968 no
C523 C524 1.530(9) yes
C523 H5231 0.973 no
C523 H5232 0.972 no
C524 H5241 0.958 no
C524 H5242 0.959 no
C524 H5243 0.962 no
C531 C532 1.537(9) yes
C531 H5311 0.968 no
C531 H5312 0.970 no
C532 C533 1.525(9) yes
C532 H5321 0.971 no
C532 H5322 0.970 no
C533 C534 1.530(9) yes
C533 H5331 0.969 no
C533 H5332 0.972 no
C534 H5341 0.966 no
C534 H5342 0.966 no
C534 H5343 0.964 no
N300 C301 1.524(9) yes
N300 C311 1.527(9) yes
N300 C321 1.516(9) yes
N300 C331 1.521(9) yes
C301 C302 1.535(9) yes
C301 H3011 0.969 no
C301 H3012 0.967 no
C302 C303 1.526(9) yes
C302 H3021 0.967 no
C302 H3022 0.976 no
C303 C304 1.522(9) yes
C303 H3031 0.971 no
C303 H3032 0.967 no
C304 H3043 0.960 no
C304 H3042 0.960 no
C304 H3041 0.961 no
C311 C312 1.525(9) yes
C311 H3111 0.973 no
C311 H3112 0.971 no
C312 C313 1.524(9) yes
C312 H3121 0.972 no
C312 H3122 0.975 no
C313 C314 1.510(9) yes
C313 H3131 0.974 no
C313 H3132 0.976 no
C314 H3141 0.966 no
C314 H3142 0.966 no
C314 H3143 0.963 no
C321 C322 1.532(9) yes
C321 H3211 0.971 no
C321 H3212 0.966 no
C322 C323 1.528(9) yes
C322 H3221 0.972 no
C322 H3222 0.972 no
C323 C324 1.527(9) yes
C323 H3231 0.972 no
C323 H3232 0.972 no
C324 H3241 0.967 no
C324 H3242 0.966 no
C324 H3243 0.965 no
C331 C332 1.525(9) yes
C331 H3311 0.971 no
C331 H3312 0.964 no
C332 C333 1.520(9) yes
C332 H3321 0.968 no
C332 H3322 0.972 no
C333 C334 1.519(9) yes
C333 H3331 0.970 no
C333 H3332 0.970 no
C334 H3341 0.969 no
C334 H3342 0.963 no
C334 H3343 0.964 no
C1 C2 1.396(8) yes
C1 C6 1.402(8) yes
C1 O1 1.403(8) yes
C2 C3 1.395(8) yes
C2 O2 1.385(8) yes
C3 C4 1.400(8) yes
C3 H31 0.933 no
C4 C5 1.404(8) yes
C4 C21 1.540(8) yes
C5 C6 1.405(8) yes
C5 C19 1.544(8) yes
C6 H61 0.935 no
C7 C8 1.397(8) yes
C7 C12 1.393(8) yes
C7 O7 1.373(8) yes
C8 C9 1.407(8) yes
C8 O8 1.393(8) yes
C9 C10 1.400(8) yes
C9 H91 0.930 no
C10 C11 1.403(8) yes
C10 C21 1.539(8) yes
C11 C12 1.398(8) yes
C11 C19 1.538(8) yes
C12 H121 0.938 no
C14 C13 1.408(9) yes
C14 C15 1.401(9) yes
C14 H141 0.927 no
C13 C18 1.400(9) yes
C13 H131 0.940 no
C18 C17 1.398(8) yes
C18 H181 0.938 no
C17 C16 1.395(8) yes
C17 C19 1.533(8) yes
C16 C15 1.386(8) yes
C16 C21 1.537(8) yes
C15 H151 0.932 no
C21 C22 1.517(9) yes
C22 H221 0.957 no
C22 H222 0.956 no
C22 H223 0.966 no
C19 C20 1.518(9) yes
C20 H201 0.963 no
C20 H202 0.959 no
C20 H203 0.966 no
C101 C102 1.379(8) yes
C101 C106 1.398(8) yes
C101 O101 1.377(8) yes
C102 C103 1.397(8) yes
C102 O102 1.383(8) yes
C103 C104 1.399(8) yes
C103 H1031 0.923 no
C104 C105 1.400(8) yes
C104 C121 1.534(8) yes
C105 C106 1.413(8) yes
C105 C119 1.539(8) yes
C106 H1061 0.931 no
C107 C108 1.377(8) yes
C107 C112 1.399(8) yes
C107 O107 1.376(8) yes
C108 C109 1.389(8) yes
C108 O108 1.384(8) yes
C109 C110 1.406(8) yes
C109 H1091 0.923 no
C110 C111 1.413(8) yes
C110 C121 1.536(8) yes
C111 C112 1.380(8) yes
C111 C119 1.539(8) yes
C112 H1121 0.932 no
C113 C114 1.404(8) yes
C113 C118 1.406(8) yes
C113 H1131 0.928 no
C114 C115 1.404(8) yes
C114 H1141 0.924 no
C115 C116 1.402(8) yes
C115 H1151 0.924 no
C116 C117 1.395(8) yes
C116 C121 1.537(8) yes
C117 C118 1.389(8) yes
C117 C119 1.538(8) yes
C118 H1181 0.929 no
C119 C120 1.519(8) yes
C120 H1203 0.955 no
C120 H1202 0.956 no
C120 H1201 0.963 no
C121 C122 1.508(8) yes
C122 H1221 0.958 no
C122 H1222 0.959 no
C122 H1223 0.960 no
C201 C202 1.383(8) yes
C201 C206 1.402(8) yes
C201 O201 1.389(8) yes
C202 C203 1.398(8) yes
C202 O202 1.378(8) yes
C203 C204 1.403(8) yes
C203 H2031 0.939 no
C204 C205 1.398(8) yes
C204 C221 1.535(8) yes
C205 C206 1.399(8) yes
C205 C219 1.537(8) yes
C206 H2061 0.935 no
C207 C208 1.412(8) yes
C207 C212 1.387(8) yes
C207 O207 1.434(8) yes
C208 C209 1.417(8) yes
C208 O208 1.385(8) yes
C209 C210 1.399(8) yes
C209 H2091 0.934 no
C210 C211 1.402(8) yes
C210 C221 1.532(8) yes
C211 C212 1.386(8) yes
C211 C219 1.529(8) yes
C212 H2121 0.938 no
C213 C214 1.399(9) yes
C213 C218 1.397(9) yes
C213 H2131 0.933 no
C214 C215 1.384(9) yes
C214 H2141 0.928 no
C215 C216 1.393(8) yes
C215 H2151 0.934 no
C216 C217 1.400(8) yes
C216 C221 1.545(8) yes
C217 C218 1.403(8) yes
C217 C219 1.523(8) yes
C218 H2181 0.934 no
C219 C220 1.514(9) yes
C220 H2201 0.966 no
C220 H2202 0.968 no
C220 H2203 0.960 no
C221 C222 1.528(9) yes
C222 H2221 0.959 no
C222 H2222 0.957 no
C222 H2223 0.955 no
O201 H2011 0.850 no
O202 H2021 0.850 no
O208 H2081 0.850 no
O207 H2071 0.850 no
O8 H81 0.850 no
O108 H1081 0.850 no
O107 H1071 0.850 no
O101 H1011 0.850 no
O102 H1021 0.850 no
O2 H21 0.850 no
O1 H11 0.850 no
O7 H71 0.850 no

loop_
_geom_hbond_atom_site_label_D
_geom_hbond_atom_site_label_H
_geom_hbond_atom_site_label_A
_geom_hbond_site_symmetry_A
_geom_hbond_angle_DHA
_geom_hbond_distance_DH
_geom_hbond_distance_HA
_geom_hbond_distance_DA
_geom_hbond_publ_flag
C601 H6012 O207 . 130.3(4) 0.978 2.489 3.208(19) yes
C721 H7212 O101 3_555 174.9(4) 0.969 2.515 3.481(19) yes
C723 H7231 O102 3_555 165.3(4) 0.969 2.547 3.493(19) yes
C731 H7312 O107 5_555 146.1(5) 0.970 2.313 3.164(19) yes
C732 H7322 O101 3_555 138.9(4) 0.968 2.449 3.241(19) yes
C801 H8011 O102 2_665 133.0(4) 0.969 2.427 3.168(19) yes
C401 H4011 O1 . 135.1(4) 0.982 2.543 3.312(19) yes
C501 H5011 O202 4_665 135.4(4) 0.974 2.502 3.267(19) yes
C311 H3112 O8 4_655 144.2(4) 0.971 2.513 3.348(19) yes
C312 H3122 O2 . 145.7(4) 0.975 2.511 3.362(19) yes

loop_
_platon_squeeze_void_nr
_platon_squeeze_void_average_x
_platon_squeeze_void_average_y
_platon_squeeze_void_average_z
_platon_squeeze_void_volume
_platon_squeeze_void_count_electrons
_platon_squeeze_void_content
1 0.000 0.000 -0.036 533 98 ' '
2 0.004 0.319 0.241 53 11 ' '
3 -0.005 0.388 0.736 33 6 ' '
4 -0.005 0.607 0.236 34 6 ' '
5 0.004 0.685 0.741 53 11 ' '
6 0.191 0.050 1.001 13 3 ' '
7 0.191 0.141 0.501 13 3 ' '
8 0.206 0.479 0.308 21 4 ' '
9 0.206 0.727 0.808 21 4 ' '
10 0.273 0.479 0.808 21 5 ' '
11 0.273 0.794 0.308 21 4 ' '
12 0.333 0.667 0.027 559 102 ' '
13 0.315 0.319 0.741 52 11 ' '
14 0.315 0.996 0.241 52 11 ' '
15 0.315 0.049 0.117 12 2 ' '
16 0.315 0.266 0.617 12 2 ' '
17 0.363 0.063 0.934 11 2 ' '
18 0.363 0.301 0.434 11 2 ' '
19 0.393 0.388 0.236 33 6 ' '
20 0.393 1.005 0.736 34 6 ' '
21 0.515 0.142 0.702 9 2 ' '
22 0.515 0.373 0.202 9 2 ' '
23 0.521 0.727 0.308 21 5 ' '
24 0.521 0.794 0.808 21 4 ' '
25 0.611 0.606 0.736 33 6 ' '
26 0.611 1.005 0.236 33 6 ' '
27 0.667 0.333 0.725 563 104 ' '
28 0.627 0.142 0.202 9 2 ' '
29 0.627 0.485 0.702 9 2 ' '
30 0.681 0.685 0.241 52 11 ' '
31 0.681 0.996 0.741 52 11 ' '
32 0.699 0.063 0.434 11 2 ' '
33 0.699 0.637 0.934 11 2 ' '
34 0.734 0.049 0.617 12 2 ' '
35 0.734 0.685 0.117 12 2 ' '
36 0.859 0.050 0.501 13 3 ' '
37 0.859 0.809 0.001 13 3 ' '
38 0.858 0.373 0.702 9 2 ' '
39 0.858 0.485 0.202 9 2 ' '
40 0.937 0.301 0.934 11 2 ' '
41 0.937 0.637 0.434 11 2 ' '
42 0.950 0.141 1.001 13 3 ' '
43 0.950 0.266 0.117 11 2 ' '
44 0.951 0.685 0.617 12 2 ' '
45 0.950 0.809 0.501 13 3 ' '
